data_7044856
loop_
_publ_author_name
'Coletta, Marco'
'Sanz, Sergio'
'McCormick, Laura J.'
'Teat, Simon J.'
'Brechin, Euan K.'
'Dalgarno, Scott J.'

_publ_section_title
;
 The remarkable influence of N,O-ligands in the assembly of a
 bis-calix[4]arene-supported [MnMnMn] cluster.
;
_journal_name_full 'Dalton transactions (Cambridge, England : 2003)'
_journal_paper_doi 10.1039/c7dt04233g
_journal_year 2017
_chemical_formula_moiety 'C230 H326 Cl6 Mn20 N16 O50, 2(C3 H7 N O), C H3 O2, 2(O)'
_chemical_formula_sum 'C237 H350 Cl6 Mn20 N18 O56'
_chemical_formula_weight 5658.83
_space_group_crystal_system monoclinic
_space_group_IT_number 15
_space_group_name_Hall '-C 2yc'
_space_group_name_H-M_alt 'C 1 2/c 1'
_symmetry_space_group_name_Hall '-C 2yc'
_symmetry_space_group_name_H-M 'C 1 2/c 1'
_atom_sites_solution_hydrogens mixed
_atom_sites_solution_primary dual
_audit_creation_date 2017-11-09
_audit_creation_method
;
Olex2 1.2
(compiled 2017.08.10 svn.r3461 for OlexSys, GUI svn.r5381)
;
_audit_update_record
;
2017-11-09 deposited with the CCDC.
2017-11-13 downloaded from the CCDC.
;
_cell_angle_alpha 90
_cell_angle_beta 99.212(2)
_cell_angle_gamma 90
_cell_formula_units_Z 4
_cell_length_a 18.3953(7)
_cell_length_b 45.6912(18)
_cell_length_c 40.7908(16)
_cell_measurement_reflns_used 9991
_cell_measurement_temperature 100(2)
_cell_measurement_theta_max 29.07
_cell_measurement_theta_min 2.235
_cell_volume 33843(2)
_computing_cell_refinement 'SAINT V8.34A Bruker-AXS, Madison WI'
_computing_data_collection 'Bruker APEX3 Bruker-AXS, Madison WI'
_computing_data_reduction 'SAINT V8.34A Bruker-AXS, Madison WI'
_computing_molecular_graphics 'Olex2 (Dolomanov et al., 2009)'
_computing_publication_material 'Olex2 (Dolomanov et al., 2009)'
_computing_structure_refinement 'ShelXL (Sheldrick, 2015)'
_computing_structure_solution 'ShelXT (Sheldrick, 2015)'
_diffrn_ambient_temperature 100.15
_diffrn_detector_area_resol_mean 10.42
_diffrn_measured_fraction_theta_full 0.996
_diffrn_measured_fraction_theta_max 0.993
_diffrn_measurement_device_type 'Bruker D8 with PHOTON 100 detector'
_diffrn_measurement_method '\w/\q shutterless scans'
_diffrn_radiation_monochromator 'silicon 111'
_diffrn_radiation_type Synchrotron
_diffrn_radiation_wavelength 0.7749
_diffrn_reflns_av_R_equivalents 0.0610
_diffrn_reflns_av_unetI/netI 0.0498
_diffrn_reflns_Laue_measured_fraction_full 0.996
_diffrn_reflns_Laue_measured_fraction_max 0.993
_diffrn_reflns_limit_h_max 23
_diffrn_reflns_limit_h_min -22
_diffrn_reflns_limit_k_max 57
_diffrn_reflns_limit_k_min -57
_diffrn_reflns_limit_l_max 50
_diffrn_reflns_limit_l_min -51
_diffrn_reflns_number 163555
_diffrn_reflns_point_group_measured_fraction_full 0.996
_diffrn_reflns_point_group_measured_fraction_max 0.993
_diffrn_reflns_theta_full 27.706
_diffrn_reflns_theta_max 29.119
_diffrn_reflns_theta_min 2.099
_diffrn_source
;
Advanced Light Source, station 11.3.1
;
_exptl_absorpt_coefficient_mu 1.042
_exptl_absorpt_correction_T_max 0.8621
_exptl_absorpt_correction_T_min 0.7805
_exptl_absorpt_correction_type multi-scan
_exptl_absorpt_process_details
;
SADABS-2014/5 (Bruker,2014) was used for absorption correction.
wR2(int) was 0.0851 before and 0.0627 after correction.
The Ratio of minimum to maximum transmission is 0.9053.
The \l/2 correction factor is Not present.
;
_exptl_crystal_colour Purple
_exptl_crystal_density_diffrn 1.111
_exptl_crystal_description Block
_exptl_crystal_F_000 11792
_exptl_crystal_size_max 0.08
_exptl_crystal_size_mid 0.07
_exptl_crystal_size_min 0.03
_refine_diff_density_max 1.521
_refine_diff_density_min -1.401
_refine_diff_density_rms 0.111
_refine_ls_extinction_method none
_refine_ls_goodness_of_fit_ref 1.025
_refine_ls_hydrogen_treatment constr
_refine_ls_matrix_type full
_refine_ls_number_parameters 1369
_refine_ls_number_reflns 34860
_refine_ls_number_restraints 108
_refine_ls_restrained_S_all 1.034
_refine_ls_R_factor_all 0.1049
_refine_ls_R_factor_gt 0.0822
_refine_ls_shift/su_max 0.001
_refine_ls_shift/su_mean 0.000
_refine_ls_structure_factor_coef Fsqd
_refine_ls_weighting_details 'w=1/[\s^2^(Fo^2^)+(0.0819P)^2^+402.4733P] where P=(Fo^2^+2Fc^2^)/3'
_refine_ls_weighting_scheme calc
_refine_ls_wR_factor_gt 0.2031
_refine_ls_wR_factor_ref 0.2219
_reflns_Friedel_coverage 0.000
_reflns_number_gt 26386
_reflns_number_total 34860
_reflns_threshold_expression 'I > 2\s(I)'
_cod_data_source_file c7dt04233g2.cif
_cod_data_source_block mc146_d5_a
_cod_database_code 7044856
_shelx_shelxl_version_number 2014/7
_shelx_space_group_comment
;
The symmetry employed for this shelxl refinement is uniquely defined
by the following loop, which should always be used as a source of
symmetry information in preference to the above space-group names.
They are only intended as comments.
;
_shelx_estimated_absorpt_t_max 0.8621
_shelx_estimated_absorpt_t_min 0.7805
_olex2_refinement_description
;
1. Fixed Uiso
 At 1.2 times of:
  All C(H) groups, All C(H,H) groups
 At 1.5 times of:
  All C(H,H,H) groups, All O(H,H) groups
2. Restrained distances
 N200-C201 = N200-C200 = N200-C202
 1.45 with sigma of 0.02
 O3AA-C202
 1.2 with sigma of 0.02
 O14-C95
 1.2 with sigma of 0.02
 N3-C95 = N3A-C95 = N3-C97 = N3A-C97A = N3-C96 = N3A-C96A
 1.45 with sigma of 0.02
 N2-C100 = N2-C99 = N2-C98
 1.45 with sigma of 0.02
 O11-C98
 1.2 with sigma of 0.02
 N8-C115 = N8-C117 = N8-C116
 1.45 with sigma of 0.02
 O24-C115
 1.2 with sigma of 0.02
 O19-C108
 1.2 with sigma of 0.02
 N6-C108 = N6-C109 = N6-C110
 1.54 with sigma of 0.02
 N1-C90 = N1-C91 = N1-C89
 1.45 with sigma of 0.02
 O10-C89
 1.2 with sigma of 0.02
 C42-C41 = C43-C41 = C41-C44
 1.54 with sigma of 0.02
 C39-C37 = C38-C37 = C40-C37
 1.54 with sigma of 0.02
 C74-C73 = C73-C75 = C73-C76
 1.54 with sigma of 0.02
 C77-C78 = C77-C78A = C77-C80 = C77-C80A = C77-C79 = C77-C79A
 1.54 with sigma of 0.02
 C81-C83 = C81-C82 = C81-C84
 1.54 with sigma of 0.02
 C85-C88 = C87-C85 = C86-C85
 1.54 with sigma of 0.02
 N1-C89 = N1-C89A = N1-C90 = N1-C90A = N1-C91 = N1-C91A
 1.45 with sigma of 0.02
 O10-C89 = O10-C89A
 1.2 with sigma of 0.02
 C202-C200
 2.54 with sigma of 0.04
 C200-C201
 2.54 with sigma of 0.04
 C201-C202
 2.54 with sigma of 0.04
 C95-C97
 2.54 with sigma of 0.04
 C97-C96
 2.54 with sigma of 0.04
 C96-C95
 2.54 with sigma of 0.04
 C95-C97A
 2.54 with sigma of 0.04
 C97A-C96A
 2.54 with sigma of 0.04
 C96A-C95
 2.54 with sigma of 0.04
 C99-C100
 2.54 with sigma of 0.04
 C100-C98
 2.54 with sigma of 0.04
 C98-C99
 2.54 with sigma of 0.04
 C117-C116
 2.54 with sigma of 0.04
 C116-C115
 2.54 with sigma of 0.04
 C115-C117
 2.54 with sigma of 0.04
 C108-C109
 2.54 with sigma of 0.04
 C109-C110
 2.54 with sigma of 0.04
 C110-C108
 2.54 with sigma of 0.04
 C90-C91
 2.54 with sigma of 0.04
 C91-C89
 2.54 with sigma of 0.04
 C89-C90
 2.54 with sigma of 0.04
 C42-C43
 2.54 with sigma of 0.04
 C44-C43
 2.54 with sigma of 0.04
 C44-C42
 2.54 with sigma of 0.04
 C39-C40
 2.54 with sigma of 0.04
 C40-C38
 2.54 with sigma of 0.04
 C38-C39
 2.54 with sigma of 0.04
 C74-C75
 2.54 with sigma of 0.04
 C75-C76
 2.54 with sigma of 0.04
 C76-C74
 2.54 with sigma of 0.04
 C78-C80
 2.54 with sigma of 0.04
 C80-C79
 2.54 with sigma of 0.04
 C79-C78
 2.54 with sigma of 0.04
 C78A-C80A
 2.54 with sigma of 0.04
 C80A-C79A
 2.54 with sigma of 0.04
 C79A-C78A
 2.54 with sigma of 0.04
 C83-C82
 2.54 with sigma of 0.04
 C82-C84
 2.54 with sigma of 0.04
 C84-C83
 2.54 with sigma of 0.04
 C88-C87
 2.54 with sigma of 0.04
 C87-C86
 2.54 with sigma of 0.04
 C86-C88
 2.54 with sigma of 0.04
 C89-C91
 2.54 with sigma of 0.04
 C91-C90
 2.54 with sigma of 0.04
 C90-C89
 2.54 with sigma of 0.04
 C91A-C89A
 2.54 with sigma of 0.04
 C91A-C90A
 2.54 with sigma of 0.04
 C90A-C89A
 2.54 with sigma of 0.04
 C200-C201 \\sim C200-C202
 with sigma of 0.04
 N200-C200 \\sim N200-C201 \\sim N200-C202
 with sigma of 0.02
 N200-C202 \\sim N200-C200
 with sigma of 0.02
 N200-C200 \\sim N200-C201
 with sigma of 0.02
 N200-C201 \\sim N200-C202
 with sigma of 0.02
3. Uiso/Uaniso restraints and constraints
Uanis(C28) = Uanis(C45A) = Uanis(C45) = Uanis(C28A)
Uanis(N200) = Uanis(C200) = Uanis(C201) = Uanis(C202) = Uanis(O3AA)
Uanis(N3) = Uanis(C96) = Uanis(C97) = Uanis(C97A) = Uanis(N3A) = Uanis(C96A) =
Uanis(C95)
Uanis(C100) = Uanis(N2) = Uanis(C99) = Uanis(C98)
Uanis(C115) = Uanis(N8)
Uanis(C115) = Uanis(C117)
Uanis(C115) = Uanis(C116)
Uanis(C108) = Uanis(N6) = Uanis(C110) = Uanis(C109)
Uanis(C89) = Uanis(N1) = Uanis(C91) = Uanis(C90)
Uanis(C41) = Uanis(C43) = Uanis(C42) = Uanis(C44)
Uanis(C38) = Uanis(C40) = Uanis(C37) = Uanis(C39)
Uanis(C73) = Uanis(C76) = Uanis(C75) = Uanis(C74)
Uanis(C78) = Uanis(C78A) = Uanis(C80) = Uanis(C80A) = Uanis(C79) = Uanis(C79A)
= Uanis(C77)
Uanis(C86) = Uanis(C87) = Uanis(C88) = Uanis(C85)
Uanis(C89) = Uanis(C89A) = Uanis(N1) = Uanis(C91) = Uanis(C91A) = Uanis(C90A) =
Uanis(C90)
Uanis(O200) = Uanis(O201) = Uanis(O202)
Uanis(O201) = Uanis(C203)
4. Others
 Fixed Sof: C28(0.5) H28(0.5) C28A(0.5) H28A(0.5) C45(0.5) H45(0.5) C45A(0.5)
 H45A(0.5) C78(0.75) H78A(0.75) H78B(0.75) H78C(0.75) C78A(0.25) H78D(0.25)
 H78E(0.25) H78F(0.25) C79(0.75) H79A(0.75) H79B(0.75) H79C(0.75) C79A(0.25)
 H79D(0.25) H79E(0.25) H79F(0.25) C80(0.75) H80A(0.75) H80B(0.75) H80C(0.75)
 C80A(0.25) H80D(0.25) H80E(0.25) H80F(0.25) C89(0.6) H89(0.6) C89A(0.4)
 H89A(0.4) C90(0.6) H90D(0.6) H90E(0.6) H90F(0.6) C90A(0.4) H90A(0.4) H90B(0.4)
 H90C(0.4) C91(0.6) H91D(0.6) H91E(0.6) H91F(0.6) C91A(0.4) H91A(0.4) H91B(0.4)
 H91C(0.4) H95(0.6) H95A(0.4) C96(0.6) H96A(0.6) H96B(0.6) H96C(0.6) C96A(0.3)
 H96D(0.3) H96E(0.3) H96F(0.3) C97(0.7) H97A(0.7) H97B(0.7) H97C(0.7) C97A(0.4)
 H97D(0.4) H97E(0.4) H97F(0.4) C203(0.5) H20G(0.5) H20H(0.5) H20I(0.5) N3(0.6)
 N3A(0.4) O200(0.5) O202(0.5)
5.a Rotating group:
 O16(H16A,H16B)
5.b Ternary CH refined with riding coordinates:
 C28(H28), C28A(H28A), C45(H45), C45A(H45A)
5.c Secondary CH2 refined with riding coordinates:
 C7(H7A,H7B), C14(H14A,H14B), C21(H21A,H21B), C52(H52A,H52B), C59(H59A,H59B),
 C66(H66A,H66B), C101(H10D,H10E), C102(H10F,H10G), C103(H10H,H10I), C104(H10J,
 H10K), C105(H10L,H10M), C106(H10N,H10O), C107(H10P,H10Q), C111(H11P,H11Q),
 C112(H11R,H11S), C113(H11H,H11I), C114(H11A,H11B), C118(H11C,H11D)
5.d Me refined with riding coordinates:
 C78(H78A,H78B,H78C), C78A(H78D,H78E,H78F), C79(H79A,H79B,H79C), C79A(H79D,
 H79E,H79F), C80(H80A,H80B,H80C), C80A(H80D,H80E,H80F), C90(H90D,H90E,H90F),
 C90A(H90A,H90B,H90C), C91(H91D,H91E,H91F), C91A(H91A,H91B,H91C), C96(H96A,H96B,
 H96C), C96A(H96D,H96E,H96F), C97(H97A,H97B,H97C), C97A(H97D,H97E,H97F),
 C99(H99A,H99B,H99C), C100(H10A,H10B,H10C), C116(H11E,H11F,H11G), C117(H11J,
 H11K,H11L)
5.e Aromatic/amide H refined with riding coordinates:
 C2(H2), C4(H4), C9(H9), C11(H11), C16(H16), C18(H18), C23(H23), C25(H25),
 C47(H47), C49(H49), C54(H54), C56(H56), C61(H61), C63(H63), C68(H68), C70(H70),
  C89(H89), C89A(H89A), C95(H95), C95(H95A), C98(H98), C108(H108), C115(H115),
 C202(H202)
5.f Idealised Me refined as rotating group:
 C30(H30A,H30B,H30C), C31(H31A,H31B,H31C), C32(H32A,H32B,H32C), C34(H34A,H34B,
 H34C), C35(H35A,H35B,H35C), C36(H36A,H36B,H36C), C38(H38A,H38B,H38C), C39(H39A,
 H39B,H39C), C40(H40A,H40B,H40C), C42(H42A,H42B,H42C), C43(H43A,H43B,H43C),
 C44(H44A,H44B,H44C), C74(H74A,H74B,H74C), C75(H75A,H75B,H75C), C76(H76A,H76B,
 H76C), C82(H82A,H82B,H82C), C83(H83A,H83B,H83C), C84(H84A,H84B,H84C), C86(H86A,
 H86B,H86C), C87(H87A,H87B,H87C), C88(H88A,H88B,H88C), C109(H10R,H10S,H10T),
 C110(H11M,H11N,H11O), C200(H20A,H20B,H20C), C201(H20D,H20E,H20F), C203(H20G,
 H20H,H20I)
;
_olex2_submission_special_instructions 'No special instructions were received'

loop_
_space_group_symop_operation_xyz
'x, y, z'
'-x, y, -z+1/2'
'x+1/2, y+1/2, z'
'-x+1/2, y+1/2, -z+1/2'
'-x, -y, -z'
'x, -y, z-1/2'
'-x+1/2, -y+1/2, -z'
'x+1/2, -y+1/2, z-1/2'

loop_
_atom_site_label
_atom_site_type_symbol
_atom_site_fract_x
_atom_site_fract_y
_atom_site_fract_z
_atom_site_U_iso_or_equiv
_atom_site_adp_type
_atom_site_occupancy
_atom_site_site_symmetry_order
_atom_site_calc_flag
_atom_site_refinement_flags_posn
_atom_site_refinement_flags_occupancy
_atom_site_disorder_assembly
_atom_site_disorder_group
C1 C 0.7174(3) 0.17939(17) 0.10700(15) 0.0494(17) Uani 1 1 d . . . .
C2 C 0.7525(4) 0.20593(17) 0.11276(18) 0.0591(19) Uani 1 1 d . . . .
H2 H 0.7409 0.2209 0.0966 0.071 Uiso 1 1 calc R . . .
C3 C 0.8036(4) 0.21212(16) 0.1405(2) 0.0580(18) Uani 1 1 d . . . .
C4 C 0.8199(3) 0.18926(14) 0.16355(17) 0.0453(14) Uani 1 1 d . . . .
H4 H 0.8556 0.1926 0.1827 0.054 Uiso 1 1 calc R . . .
C5 C 0.7863(3) 0.16195(14) 0.15962(14) 0.0373(13) Uani 1 1 d . . . .
C6 C 0.7322(3) 0.15755(13) 0.13124(13) 0.0345(12) Uani 1 1 d . . . .
C7 C 0.8052(3) 0.13789(13) 0.18495(14) 0.0356(12) Uani 1 1 d . . . .
H7A H 0.7604 0.1261 0.1857 0.043 Uiso 1 1 calc R . . .
H7B H 0.8194 0.1470 0.2071 0.043 Uiso 1 1 calc R . . .
C8 C 0.8665(3) 0.11761(13) 0.17865(13) 0.0354(12) Uani 1 1 d . . . .
C9 C 0.9400(3) 0.12514(13) 0.18992(13) 0.0362(12) Uani 1 1 d . . . .
H9 H 0.9502 0.1430 0.2018 0.043 Uiso 1 1 calc R . . .
C10 C 0.9987(3) 0.10758(15) 0.18446(15) 0.0440(14) Uani 1 1 d . . . .
C11 C 0.9817(3) 0.08195(14) 0.16714(15) 0.0426(14) Uani 1 1 d . . . .
H11 H 1.0208 0.0693 0.1637 0.051 Uiso 1 1 calc R . . .
C12 C 0.9093(3) 0.07357(14) 0.15427(15) 0.0398(13) Uani 1 1 d . . . .
C13 C 0.8516(3) 0.09161(13) 0.16100(14) 0.0365(12) Uani 1 1 d . . . .
C14 C 0.8947(3) 0.04689(14) 0.13201(16) 0.0453(14) Uani 1 1 d . . . .
H14A H 0.8465 0.0383 0.1345 0.054 Uiso 1 1 calc R . . .
H14B H 0.9332 0.0320 0.1389 0.054 Uiso 1 1 calc R . . .
C15 C 0.8944(3) 0.05485(13) 0.09580(16) 0.0425(14) Uani 1 1 d . . . .
C16 C 0.9614(3) 0.05554(14) 0.08345(18) 0.0489(16) Uani 1 1 d . . . .
H16 H 1.0047 0.0492 0.0975 0.059 Uiso 1 1 calc R . . .
C17 C 0.9672(3) 0.06496(14) 0.05213(18) 0.0493(16) Uani 1 1 d . . . .
C18 C 0.9032(3) 0.07498(12) 0.03238(16) 0.0420(14) Uani 1 1 d . . . .
H18 H 0.9060 0.0822 0.0108 0.050 Uiso 1 1 calc R . . .
C19 C 0.8350(3) 0.07480(13) 0.04324(15) 0.0396(13) Uani 1 1 d . . . .
C20 C 0.8314(3) 0.06403(13) 0.07477(15) 0.0397(13) Uani 1 1 d . . . .
C21 C 0.7680(3) 0.08651(12) 0.02070(14) 0.0386(13) Uani 1 1 d . . . .
H21A H 0.7239 0.0764 0.0262 0.046 Uiso 1 1 calc R . . .
H21B H 0.7723 0.0814 -0.0025 0.046 Uiso 1 1 calc R . . .
C22 C 0.7559(3) 0.11921(12) 0.02263(14) 0.0352(12) Uani 1 1 d . . . .
C23 C 0.7835(3) 0.13808(12) 0.00154(16) 0.0407(13) Uani 1 1 d . . . .
H23 H 0.8116 0.1302 -0.0140 0.049 Uiso 1 1 calc R . . .
C24 C 0.7722(3) 0.16834(14) 0.00171(18) 0.0496(16) Uani 1 1 d . . . .
C25 C 0.7317(4) 0.17858(15) 0.02542(18) 0.0584(19) Uani 1 1 d . . . .
H25 H 0.7226 0.1990 0.0262 0.070 Uiso 1 1 calc R . . .
C26 C 0.7038(3) 0.16072(16) 0.04784(16) 0.0478(16) Uani 1 1 d . . . .
C27 C 0.7144(3) 0.13052(14) 0.04560(14) 0.0394(13) Uani 1 1 d . . . .
C28 C 0.6735(5) 0.1812(2) 0.0719(2) 0.0238(10) Uani 0.5 1 d . P A 1
H28 H 0.6743 0.2018 0.0636 0.029 Uiso 0.5 1 calc R P A 1
C28A C 0.6557(5) 0.1661(2) 0.0776(2) 0.0238(10) Uani 0.5 1 d . P A 2
H28A H 0.6341 0.1474 0.0845 0.029 Uiso 0.5 1 calc R P A 2
C29 C 0.8017(5) 0.18729(15) -0.0232(2) 0.068(2) Uani 1 1 d . . . .
C30 C 0.7872(7) 0.21957(18) -0.0195(3) 0.108(4) Uani 1 1 d . . . .
H30A H 0.7341 0.2232 -0.0240 0.163 Uiso 1 1 calc GR . . .
H30B H 0.8113 0.2306 -0.0354 0.163 Uiso 1 1 calc GR . . .
H30C H 0.8069 0.2258 0.0031 0.163 Uiso 1 1 calc GR . . .
C31 C 0.7689(6) 0.17831(18) -0.0583(2) 0.084(3) Uani 1 1 d . . . .
H31A H 0.7815 0.1579 -0.0620 0.126 Uiso 1 1 calc GR . . .
H31B H 0.7887 0.1909 -0.0742 0.126 Uiso 1 1 calc GR . . .
H31C H 0.7152 0.1804 -0.0614 0.126 Uiso 1 1 calc GR . . .
C32 C 0.8864(5) 0.1840(2) -0.0190(3) 0.089(3) Uani 1 1 d . . . .
H32A H 0.9085 0.1905 0.0033 0.134 Uiso 1 1 calc GR . . .
H32B H 0.9054 0.1959 -0.0357 0.134 Uiso 1 1 calc GR . . .
H32C H 0.8990 0.1634 -0.0218 0.134 Uiso 1 1 calc GR . . .
C33 C 1.0411(4) 0.06359(19) 0.0385(2) 0.067(2) Uani 1 1 d . . . .
C34 C 1.0473(6) 0.0885(3) 0.0156(4) 0.153(7) Uani 1 1 d . . . .
H34A H 1.0166 0.0846 -0.0059 0.230 Uiso 1 1 calc GR . . .
H34B H 1.0988 0.0907 0.0125 0.230 Uiso 1 1 calc GR . . .
H34C H 1.0307 0.1065 0.0251 0.230 Uiso 1 1 calc GR . . .
C35 C 1.0463(4) 0.0341(3) 0.0220(3) 0.107(4) Uani 1 1 d . . . .
H35A H 1.0433 0.0185 0.0382 0.161 Uiso 1 1 calc GR . . .
H35B H 1.0933 0.0327 0.0137 0.161 Uiso 1 1 calc GR . . .
H35C H 1.0057 0.0321 0.0034 0.161 Uiso 1 1 calc GR . . .
C36 C 1.1064(4) 0.0655(2) 0.0666(2) 0.083(3) Uani 1 1 d . . . .
H36A H 1.1001 0.0824 0.0807 0.125 Uiso 1 1 calc GR . . .
H36B H 1.1520 0.0678 0.0573 0.125 Uiso 1 1 calc GR . . .
H36C H 1.1093 0.0475 0.0799 0.125 Uiso 1 1 calc GR . . .
C37 C 1.0788(4) 0.1162(2) 0.1975(2) 0.0793(13) Uani 1 1 d D . . .
C38 C 1.1234(4) 0.1169(2) 0.1690(2) 0.0793(13) Uani 1 1 d D . . .
H38A H 1.1308 0.0968 0.1616 0.119 Uiso 1 1 calc GR . . .
H38B H 1.1714 0.1260 0.1767 0.119 Uiso 1 1 calc GR . . .
H38C H 1.0968 0.1282 0.1505 0.119 Uiso 1 1 calc GR . . .
C39 C 1.1114(4) 0.0942(2) 0.2240(2) 0.0793(13) Uani 1 1 d D . . .
H39A H 1.0779 0.0918 0.2402 0.119 Uiso 1 1 calc GR . . .
H39B H 1.1591 0.1014 0.2353 0.119 Uiso 1 1 calc GR . . .
H39C H 1.1181 0.0753 0.2135 0.119 Uiso 1 1 calc GR . . .
C40 C 1.0856(4) 0.1461(2) 0.2141(2) 0.0793(13) Uani 1 1 d D . . .
H40A H 1.0614 0.1608 0.1986 0.119 Uiso 1 1 calc GR . . .
H40B H 1.1378 0.1511 0.2204 0.119 Uiso 1 1 calc GR . . .
H40C H 1.0621 0.1456 0.2340 0.119 Uiso 1 1 calc GR . . .
C41 C 0.8402(7) 0.2416(2) 0.1462(3) 0.112(2) Uani 1 1 d D . . .
C42 C 0.8201(7) 0.2627(2) 0.1177(3) 0.112(2) Uani 1 1 d D . . .
H42A H 0.8347 0.2544 0.0975 0.169 Uiso 1 1 calc GR . . .
H42B H 0.8457 0.2813 0.1230 0.169 Uiso 1 1 calc GR . . .
H42C H 0.7668 0.2661 0.1140 0.169 Uiso 1 1 calc GR . . .
C43 C 0.9249(6) 0.2379(2) 0.1480(3) 0.112(2) Uani 1 1 d D . . .
H43A H 0.9428 0.2227 0.1643 0.169 Uiso 1 1 calc GR . . .
H43B H 0.9496 0.2564 0.1548 0.169 Uiso 1 1 calc GR . . .
H43C H 0.9358 0.2322 0.1261 0.169 Uiso 1 1 calc GR . . .
C44 C 0.8266(7) 0.2548(2) 0.1793(3) 0.112(2) Uani 1 1 d D . . .
H44A H 0.7751 0.2611 0.1773 0.169 Uiso 1 1 calc GR . . .
H44B H 0.8591 0.2717 0.1848 0.169 Uiso 1 1 calc GR . . .
H44C H 0.8368 0.2401 0.1969 0.169 Uiso 1 1 calc GR . . .
C45 C 0.5942(5) 0.1723(2) 0.0738(2) 0.0238(10) Uani 0.5 1 d . P A 1
H45 H 0.5912 0.1518 0.0820 0.029 Uiso 0.5 1 calc R P A 1
C45A C 0.5966(5) 0.1889(2) 0.0668(2) 0.0238(10) Uani 0.5 1 d . P A 2
H45A H 0.6202 0.2071 0.0598 0.029 Uiso 0.5 1 calc R P A 2
C46 C 0.5429(3) 0.17700(17) 0.03760(15) 0.0479(17) Uani 1 1 d . . . .
C47 C 0.5413(3) 0.19716(17) 0.01231(18) 0.0556(19) Uani 1 1 d . . . .
H47 H 0.5746 0.2132 0.0156 0.067 Uiso 1 1 calc R . . .
C48 C 0.4930(3) 0.19535(13) -0.01796(16) 0.0425(14) Uani 1 1 d . . . .
C49 C 0.4434(3) 0.17216(12) -0.02133(14) 0.0347(12) Uani 1 1 d . . . .
H49 H 0.4085 0.1706 -0.0411 0.042 Uiso 1 1 calc R . . .
C50 C 0.4431(3) 0.15115(11) 0.00324(13) 0.0315(11) Uani 1 1 d . . . .
C51 C 0.4944(3) 0.15318(13) 0.03261(13) 0.0373(13) Uani 1 1 d . . . .
C52 C 0.3881(3) 0.12636(12) -0.00052(13) 0.0389(13) Uani 1 1 d . . . .
H52A H 0.4126 0.1086 0.0100 0.047 Uiso 1 1 calc R . . .
H52B H 0.3733 0.1222 -0.0245 0.047 Uiso 1 1 calc R . . .
C53 C 0.3197(3) 0.13224(12) 0.01451(14) 0.0366(12) Uani 1 1 d . . . .
C54 C 0.2625(3) 0.14867(12) -0.00339(16) 0.0433(14) Uani 1 1 d . . . .
H54 H 0.2673 0.1549 -0.0252 0.052 Uiso 1 1 calc R . . .
C55 C 0.1990(3) 0.15635(13) 0.00915(17) 0.0471(15) Uani 1 1 d . . . .
C56 C 0.1954(3) 0.14786(12) 0.04110(17) 0.0450(15) Uani 1 1 d . . . .
H56 H 0.1535 0.1534 0.0505 0.054 Uiso 1 1 calc R . . .
C57 C 0.2505(3) 0.13148(12) 0.06049(15) 0.0383(13) Uani 1 1 d . . . .
C58 C 0.3117(3) 0.12319(10) 0.04656(14) 0.0368(13) Uani 1 1 d . . . .
C59 C 0.2424(3) 0.12388(12) 0.09582(14) 0.0401(13) Uani 1 1 d . . . .
H59A H 0.2708 0.1059 0.1025 0.048 Uiso 1 1 calc R . . .
H59B H 0.1900 0.1198 0.0968 0.048 Uiso 1 1 calc R . . .
C60 C 0.2694(3) 0.14846(13) 0.12033(15) 0.0396(13) Uani 1 1 d . . . .
C61 C 0.2230(3) 0.17051(14) 0.12756(16) 0.0452(14) Uani 1 1 d . . . .
H61 H 0.1723 0.1694 0.1182 0.054 Uiso 1 1 calc R . . .
C62 C 0.2465(3) 0.19418(13) 0.14766(16) 0.0412(13) Uani 1 1 d . . . .
C63 C 0.3220(3) 0.19536(12) 0.16081(14) 0.0361(12) Uani 1 1 d . . . .
H63 H 0.3400 0.2114 0.1745 0.043 Uiso 1 1 calc R . . .
C64 C 0.3713(3) 0.17354(13) 0.15431(13) 0.0349(12) Uani 1 1 d . . . .
C65 C 0.3444(3) 0.14948(11) 0.13466(13) 0.0325(11) Uani 1 1 d . . . .
C66 C 0.4529(3) 0.17689(12) 0.16752(13) 0.0329(11) Uani 1 1 d . . . .
H66A H 0.4590 0.1871 0.1892 0.039 Uiso 1 1 calc R . . .
H66B H 0.4754 0.1572 0.1712 0.039 Uiso 1 1 calc R . . .
C67 C 0.4923(3) 0.19368(12) 0.14412(12) 0.0305(11) Uani 1 1 d . . . .
C68 C 0.4940(3) 0.22424(13) 0.14502(14) 0.0356(12) Uani 1 1 d . . . .
H68 H 0.4721 0.2340 0.1616 0.043 Uiso 1 1 calc R . . .
C69 C 0.5259(3) 0.24095(15) 0.12299(16) 0.0474(15) Uani 1 1 d . . . .
C70 C 0.5588(4) 0.22580(19) 0.09906(16) 0.0569(19) Uani 1 1 d . . . .
H70 H 0.5812 0.2368 0.0836 0.068 Uiso 1 1 calc R . . .
C71 C 0.5598(3) 0.19568(18) 0.09719(14) 0.0483(17) Uani 1 1 d . . . .
C72 C 0.5270(3) 0.17967(13) 0.12004(13) 0.0367(13) Uani 1 1 d . . . .
C73 C 0.4918(6) 0.2168(2) -0.0463(3) 0.0923(15) Uani 1 1 d D . . .
C74 C 0.5446(6) 0.2424(2) -0.0373(3) 0.0923(15) Uani 1 1 d D . . .
H74A H 0.5365 0.2510 -0.0162 0.139 Uiso 1 1 calc GR . . .
H74B H 0.5358 0.2574 -0.0548 0.139 Uiso 1 1 calc GR . . .
H74C H 0.5955 0.2354 -0.0353 0.139 Uiso 1 1 calc GR . . .
C75 C 0.4135(5) 0.2299(2) -0.0552(3) 0.0923(15) Uani 1 1 d D . . .
H75A H 0.3788 0.2143 -0.0638 0.139 Uiso 1 1 calc GR . . .
H75B H 0.4134 0.2451 -0.0721 0.139 Uiso 1 1 calc GR . . .
H75C H 0.3985 0.2384 -0.0353 0.139 Uiso 1 1 calc GR . . .
C76 C 0.5093(6) 0.2008(2) -0.0773(2) 0.0923(15) Uani 1 1 d D . . .
H76A H 0.5583 0.1919 -0.0724 0.139 Uiso 1 1 calc GR . . .
H76B H 0.5082 0.2148 -0.0956 0.139 Uiso 1 1 calc GR . . .
H76C H 0.4725 0.1855 -0.0837 0.139 Uiso 1 1 calc GR . . .
C77 C 0.1384(4) 0.17364(16) -0.0127(2) 0.0670(13) Uani 1 1 d D . . .
C78 C 0.0812(5) 0.1862(2) 0.0086(3) 0.0670(13) Uani 0.75 1 d D P B 1
H78A H 0.1067 0.1988 0.0262 0.100 Uiso 0.75 1 calc R P B 1
H78B H 0.0437 0.1976 -0.0057 0.100 Uiso 0.75 1 calc R P B 1
H78C H 0.0575 0.1700 0.0186 0.100 Uiso 0.75 1 calc R P B 1
C78A C 0.1150(16) 0.2009(5) 0.0027(7) 0.0670(13) Uani 0.25 1 d D P B 2
H78D H 0.0763 0.2105 -0.0129 0.100 Uiso 0.25 1 calc R P B 2
H78E H 0.0961 0.1961 0.0231 0.100 Uiso 0.25 1 calc R P B 2
H78F H 0.1573 0.2141 0.0078 0.100 Uiso 0.25 1 calc R P B 2
C79 C 0.0973(6) 0.1546(2) -0.0392(3) 0.0670(13) Uani 0.75 1 d D P B 1
H79A H 0.0773 0.1376 -0.0290 0.100 Uiso 0.75 1 calc R P B 1
H79B H 0.0568 0.1657 -0.0520 0.100 Uiso 0.75 1 calc R P B 1
H79C H 0.1308 0.1479 -0.0541 0.100 Uiso 0.75 1 calc R P B 1
C79A C 0.0754(13) 0.1507(5) -0.0243(8) 0.0670(13) Uani 0.25 1 d D P B 2
H79D H 0.0963 0.1336 -0.0340 0.100 Uiso 0.25 1 calc R P B 2
H79E H 0.0529 0.1445 -0.0052 0.100 Uiso 0.25 1 calc R P B 2
H79F H 0.0378 0.1597 -0.0410 0.100 Uiso 0.25 1 calc R P B 2
C80 C 0.1714(5) 0.2007(2) -0.0266(3) 0.0670(13) Uani 0.75 1 d D P B 1
H80A H 0.1976 0.2124 -0.0082 0.100 Uiso 0.75 1 calc R P B 1
H80B H 0.2059 0.1947 -0.0413 0.100 Uiso 0.75 1 calc R P B 1
H80C H 0.1319 0.2125 -0.0392 0.100 Uiso 0.75 1 calc R P B 1
C80A C 0.1610(15) 0.1808(6) -0.0480(5) 0.0670(13) Uani 0.25 1 d D P B 2
H80D H 0.1763 0.1627 -0.0579 0.100 Uiso 0.25 1 calc R P B 2
H80E H 0.1187 0.1892 -0.0626 0.100 Uiso 0.25 1 calc R P B 2
H80F H 0.2019 0.1948 -0.0452 0.100 Uiso 0.25 1 calc R P B 2
C81 C 0.1960(3) 0.21865(14) 0.15693(17) 0.0510(16) Uani 1 1 d D . . .
C82 C 0.1976(4) 0.2188(2) 0.19443(19) 0.072(2) Uani 1 1 d D . . .
H82A H 0.1837 0.1994 0.2016 0.109 Uiso 1 1 calc GR . . .
H82B H 0.1628 0.2334 0.2002 0.109 Uiso 1 1 calc GR . . .
H82C H 0.2474 0.2236 0.2056 0.109 Uiso 1 1 calc GR . . .
C83 C 0.1162(3) 0.21435(16) 0.1394(2) 0.066(2) Uani 1 1 d D . . .
H83A H 0.1150 0.2143 0.1153 0.099 Uiso 1 1 calc GR . . .
H83B H 0.0855 0.2303 0.1455 0.099 Uiso 1 1 calc GR . . .
H83C H 0.0974 0.1956 0.1463 0.099 Uiso 1 1 calc GR . . .
C84 C 0.2216(4) 0.24850(15) 0.1460(3) 0.078(3) Uani 1 1 d D . . .
H84A H 0.2706 0.2529 0.1584 0.116 Uiso 1 1 calc GR . . .
H84B H 0.1868 0.2636 0.1505 0.116 Uiso 1 1 calc GR . . .
H84C H 0.2239 0.2480 0.1222 0.116 Uiso 1 1 calc GR . . .
C85 C 0.5245(6) 0.2745(2) 0.1252(2) 0.0974(16) Uani 1 1 d D . . .
C86 C 0.5671(6) 0.2845(2) 0.1580(2) 0.0974(16) Uani 1 1 d D . . .
H86A H 0.5495 0.2739 0.1761 0.146 Uiso 1 1 calc GR . . .
H86B H 0.5598 0.3055 0.1607 0.146 Uiso 1 1 calc GR . . .
H86C H 0.6196 0.2805 0.1586 0.146 Uiso 1 1 calc GR . . .
C87 C 0.4435(6) 0.2848(2) 0.1243(3) 0.0974(16) Uani 1 1 d D . . .
H87A H 0.4134 0.2784 0.1035 0.146 Uiso 1 1 calc GR . . .
H87B H 0.4421 0.3062 0.1257 0.146 Uiso 1 1 calc GR . . .
H87C H 0.4239 0.2763 0.1432 0.146 Uiso 1 1 calc GR . . .
C88 C 0.5505(6) 0.2895(2) 0.0961(2) 0.0974(16) Uani 1 1 d D . . .
H88A H 0.6043 0.2884 0.0987 0.146 Uiso 1 1 calc GR . . .
H88B H 0.5353 0.3101 0.0954 0.146 Uiso 1 1 calc GR . . .
H88C H 0.5288 0.2798 0.0754 0.146 Uiso 1 1 calc GR . . .
C89 C 0.8970(5) 0.1249(2) 0.0983(3) 0.0507(9) Uani 0.6 1 d D P C 2
H89 H 0.9243 0.1074 0.1036 0.061 Uiso 0.6 1 calc R P C 2
C89A C 0.8621(7) 0.1427(3) 0.0908(4) 0.0507(9) Uani 0.4 1 d D P C 1
H89A H 0.8292 0.1577 0.0817 0.061 Uiso 0.4 1 calc R P C 1
C90 C 0.9039(5) 0.1781(2) 0.0884(3) 0.0507(9) Uani 0.6 1 d D P C 2
H90D H 0.9386 0.1921 0.0814 0.076 Uiso 0.6 1 calc R P C 2
H90E H 0.8576 0.1785 0.0727 0.076 Uiso 0.6 1 calc R P C 2
H90F H 0.8942 0.1833 0.1106 0.076 Uiso 0.6 1 calc R P C 2
C90A C 0.9050(8) 0.1740(3) 0.0663(4) 0.0507(9) Uani 0.4 1 d D P C 1
H90A H 0.9460 0.1848 0.0594 0.076 Uiso 0.4 1 calc R P C 1
H90B H 0.8736 0.1660 0.0467 0.076 Uiso 0.4 1 calc R P C 1
H90C H 0.8759 0.1873 0.0779 0.076 Uiso 0.4 1 calc R P C 1
C91 C 1.0062(5) 0.1457(3) 0.0786(3) 0.0507(9) Uani 0.6 1 d D P C 2
H91D H 1.0251 0.1648 0.0730 0.076 Uiso 0.6 1 calc R P C 2
H91E H 1.0407 0.1368 0.0967 0.076 Uiso 0.6 1 calc R P C 2
H91F H 1.0010 0.1330 0.0590 0.076 Uiso 0.6 1 calc R P C 2
C91A C 1.0119(7) 0.1458(4) 0.0979(5) 0.0507(9) Uani 0.4 1 d D P C 1
H91A H 1.0373 0.1601 0.0858 0.076 Uiso 0.4 1 calc R P C 1
H91B H 1.0262 0.1488 0.1219 0.076 Uiso 0.4 1 calc R P C 1
H91C H 1.0255 0.1259 0.0921 0.076 Uiso 0.4 1 calc R P C 1
C95 C 0.6402(3) 0.17678(13) 0.18981(14) 0.0416(9) Uani 1 1 d D . . .
H95 H 0.6572 0.1848 0.1709 0.050 Uiso 0.6 1 calc R P D 1
H95A H 0.6390 0.1867 0.1693 0.050 Uiso 0.4 1 calc R P E 2
C96 C 0.6180(6) 0.1826(2) 0.2469(2) 0.0416(9) Uani 0.6 1 d D P F 1
H96A H 0.6169 0.1984 0.2630 0.062 Uiso 0.6 1 calc R P F 1
H96B H 0.5698 0.1730 0.2427 0.062 Uiso 0.6 1 calc R P F 1
H96C H 0.6557 0.1683 0.2559 0.062 Uiso 0.6 1 calc R P F 1
C96A C 0.6566(12) 0.1783(4) 0.2510(4) 0.0416(9) Uani 0.3 1 d D P G 2
H96D H 0.6731 0.1922 0.2690 0.062 Uiso 0.3 1 calc R P G 2
H96E H 0.6056 0.1726 0.2518 0.062 Uiso 0.3 1 calc R P G 2
H96F H 0.6882 0.1610 0.2537 0.062 Uiso 0.3 1 calc R P G 2
C97 C 0.6500(5) 0.22590(18) 0.2141(2) 0.0416(9) Uani 0.7 1 d D P F 1
H97A H 0.6440 0.2352 0.2352 0.062 Uiso 0.7 1 calc R P F 1
H97B H 0.7005 0.2289 0.2100 0.062 Uiso 0.7 1 calc R P F 1
H97C H 0.6153 0.2346 0.1960 0.062 Uiso 0.7 1 calc R P F 1
C97A C 0.6899(9) 0.2220(3) 0.2199(4) 0.0416(9) Uani 0.4 1 d D P G 2
H97D H 0.7009 0.2288 0.2430 0.062 Uiso 0.4 1 calc R P G 2
H97E H 0.7351 0.2223 0.2100 0.062 Uiso 0.4 1 calc R P G 2
H97F H 0.6533 0.2350 0.2073 0.062 Uiso 0.4 1 calc R P G 2
C98 C 0.3469(4) 0.19179(15) 0.07596(19) 0.0588(9) Uani 1 1 d D . . .
H98 H 0.3159 0.1885 0.0921 0.071 Uiso 1 1 calc R . . .
C99 C 0.2741(4) 0.23565(15) 0.0615(2) 0.0588(9) Uani 1 1 d D . . .
H99A H 0.2733 0.2521 0.0460 0.088 Uiso 1 1 calc R . . .
H99B H 0.2273 0.2250 0.0569 0.088 Uiso 1 1 calc R . . .
H99C H 0.2813 0.2431 0.0843 0.088 Uiso 1 1 calc R . . .
C100 C 0.3788(4) 0.22262(16) 0.03268(19) 0.0588(9) Uani 1 1 d D . . .
H10A H 0.3619 0.2410 0.0216 0.088 Uiso 1 1 calc R . . .
H10B H 0.4304 0.2247 0.0432 0.088 Uiso 1 1 calc R . . .
H10C H 0.3747 0.2068 0.0163 0.088 Uiso 1 1 calc R . . .
C101 C 0.4924(3) 0.10667(13) 0.20911(13) 0.0356(12) Uani 1 1 d . . . .
H10D H 0.5093 0.1254 0.2200 0.043 Uiso 1 1 calc R . . .
H10E H 0.5174 0.0904 0.2225 0.043 Uiso 1 1 calc R . . .
C102 C 0.4095(3) 0.10381(12) 0.20667(14) 0.0336(11) Uani 1 1 d . . . .
H10F H 0.3956 0.1009 0.2289 0.040 Uiso 1 1 calc R . . .
H10G H 0.3843 0.1215 0.1965 0.040 Uiso 1 1 calc R . . .
C103 C 0.3115(3) 0.07445(14) 0.17069(15) 0.0398(13) Uani 1 1 d . . . .
H10H H 0.2897 0.0935 0.1630 0.048 Uiso 1 1 calc R . . .
H10I H 0.2831 0.0662 0.1872 0.048 Uiso 1 1 calc R . . .
C104 C 0.3110(3) 0.05367(13) 0.14167(16) 0.0412(13) Uani 1 1 d . . . .
H10J H 0.3239 0.0337 0.1499 0.049 Uiso 1 1 calc R . . .
H10K H 0.2613 0.0531 0.1281 0.049 Uiso 1 1 calc R . . .
C105 C 0.6819(3) 0.08443(15) 0.22014(13) 0.0430(14) Uani 1 1 d . . . .
H10L H 0.6388 0.0769 0.2292 0.052 Uiso 1 1 calc R . . .
H10M H 0.6975 0.1031 0.2314 0.052 Uiso 1 1 calc R . . .
C106 C 0.7438(4) 0.06265(15) 0.22605(15) 0.0477(15) Uani 1 1 d . . . .
H10N H 0.7900 0.0715 0.2212 0.057 Uiso 1 1 calc R . . .
H10O H 0.7516 0.0559 0.2494 0.057 Uiso 1 1 calc R . . .
C107 C 0.7778(4) 0.01733(15) 0.19620(16) 0.0536(17) Uani 1 1 d . . . .
H10P H 0.7898 0.0032 0.2147 0.064 Uiso 1 1 calc R . . .
H10Q H 0.8232 0.0279 0.1932 0.064 Uiso 1 1 calc R . . .
C108 C 0.2465(4) 0.01295(15) 0.05243(19) 0.0560(8) Uani 1 1 d D . . .
H108 H 0.2510 0.0153 0.0297 0.067 Uiso 1 1 calc R . . .
C109 C 0.1680(4) -0.03012(16) 0.03614(18) 0.0560(8) Uani 1 1 d D . . .
H10R H 0.1767 -0.0242 0.0140 0.084 Uiso 1 1 calc GR . . .
H10S H 0.1149 -0.0301 0.0367 0.084 Uiso 1 1 calc GR . . .
H10T H 0.1877 -0.0498 0.0411 0.084 Uiso 1 1 calc GR . . .
C110 C 0.1976(4) -0.01482(16) 0.09541(17) 0.0560(8) Uani 1 1 d D . . .
H11M H 0.2215 -0.0334 0.1027 0.084 Uiso 1 1 calc GR . . .
H11N H 0.1454 -0.0158 0.0975 0.084 Uiso 1 1 calc GR . . .
H11O H 0.2212 0.0011 0.1093 0.084 Uiso 1 1 calc GR . . .
C111 C 0.5592(3) -0.03846(14) 0.10618(15) 0.0446(14) Uani 1 1 d . . . .
H11P H 0.5449 -0.0555 0.1187 0.054 Uiso 1 1 calc R . . .
H11Q H 0.6057 -0.0304 0.1184 0.054 Uiso 1 1 calc R . . .
C112 C 0.5705(3) -0.04808(12) 0.07169(15) 0.0394(13) Uani 1 1 d . . . .
H11R H 0.6181 -0.0585 0.0729 0.047 Uiso 1 1 calc R . . .
H11S H 0.5305 -0.0615 0.0620 0.047 Uiso 1 1 calc R . . .
C113 C 0.4238(3) -0.02699(15) 0.09756(15) 0.0443(14) Uani 1 1 d . . . .
H11H H 0.3908 -0.0128 0.1061 0.053 Uiso 1 1 calc R . . .
H11I H 0.4212 -0.0457 0.1096 0.053 Uiso 1 1 calc R . . .
C114 C 0.3988(3) -0.03169(12) 0.06079(16) 0.0408(13) Uani 1 1 d . . . .
H11A H 0.4216 -0.0496 0.0534 0.049 Uiso 1 1 calc R . . .
H11B H 0.3446 -0.0339 0.0561 0.049 Uiso 1 1 calc R . . .
C115 C 0.2360(6) 0.03856(18) -0.0754(2) 0.0898(15) Uani 1 1 d D . . .
H115 H 0.2442 0.0339 -0.0524 0.108 Uiso 1 1 calc R . . .
C116 C 0.2097(6) 0.08885(19) -0.0597(2) 0.0898(15) Uani 1 1 d D . . .
H11E H 0.1964 0.1074 -0.0711 0.135 Uiso 1 1 calc R . . .
H11F H 0.1708 0.0831 -0.0471 0.135 Uiso 1 1 calc R . . .
H11G H 0.2562 0.0911 -0.0445 0.135 Uiso 1 1 calc R . . .
C117 C 0.2034(6) 0.07448(19) -0.1189(2) 0.0898(15) Uani 1 1 d D . . .
H11J H 0.1911 0.0953 -0.1209 0.135 Uiso 1 1 calc R . . .
H11K H 0.2473 0.0706 -0.1290 0.135 Uiso 1 1 calc R . . .
H11L H 0.1620 0.0629 -0.1302 0.135 Uiso 1 1 calc R . . .
C118 C 0.2543(4) -0.00167(14) -0.16469(16) 0.0506(16) Uani 1 1 d . . . .
H11C H 0.2935 0.0119 -0.1690 0.061 Uiso 1 1 calc R . . .
H11D H 0.2155 0.0098 -0.1563 0.061 Uiso 1 1 calc R . . .
C200 C 0.4123(10) -0.1182(3) 0.0304(3) 0.171(3) Uani 1 1 d D . . .
H20A H 0.3911 -0.1373 0.0233 0.256 Uiso 1 1 calc GR . . .
H20B H 0.4628 -0.1171 0.0255 0.256 Uiso 1 1 calc GR . . .
H20C H 0.3826 -0.1026 0.0183 0.256 Uiso 1 1 calc GR . . .
C201 C 0.3454(9) -0.1051(3) 0.0760(4) 0.171(3) Uani 1 1 d D . . .
H20D H 0.3279 -0.0871 0.0642 0.256 Uiso 1 1 calc GR . . .
H20E H 0.3546 -0.1013 0.0999 0.256 Uiso 1 1 calc GR . . .
H20F H 0.3079 -0.1204 0.0711 0.256 Uiso 1 1 calc GR . . .
C202 C 0.4873(9) -0.1176(3) 0.0826(3) 0.171(3) Uani 1 1 d D . . .
H202 H 0.5268 -0.1220 0.0710 0.205 Uiso 1 1 calc R . . .
C203 C 0.5573(8) 0.0367(2) 0.2650(3) 0.0501(11) Uani 0.5 1 d . P . .
H20G H 0.5299 0.0385 0.2424 0.075 Uiso 0.5 1 calc GR P . .
H20H H 0.5681 0.0563 0.2744 0.075 Uiso 0.5 1 calc GR P . .
H20I H 0.5275 0.0259 0.2789 0.075 Uiso 0.5 1 calc GR P . .
Cl1 Cl 0.53775(7) 0.03589(3) 0.16120(3) 0.0352(3) Uani 1 1 d . . . .
Cl2 Cl 0.33977(7) 0.05522(3) 0.00762(3) 0.0352(3) Uani 1 1 d . . . .
Cl3 Cl 0.29190(7) -0.01689(3) -0.02581(3) 0.0353(3) Uani 1 1 d . . . .
Mn1 Mn 0.73386(4) 0.09865(2) 0.10674(2) 0.0371(2) Uani 1 1 d . . . .
Mn2 Mn 0.44456(5) 0.13062(2) 0.09138(2) 0.0366(2) Uani 1 1 d . . . .
Mn3 Mn 0.59796(4) 0.11822(2) 0.14987(2) 0.02594(16) Uani 1 1 d . . . .
Mn4 Mn 0.55141(4) 0.06146(2) 0.09780(2) 0.02401(16) Uani 1 1 d . . . .
Mn5 Mn 0.44446(4) 0.08364(2) 0.14670(2) 0.03259(18) Uani 1 1 d . . . .
Mn6 Mn 0.68136(4) 0.05716(2) 0.15935(2) 0.03483(19) Uani 1 1 d . . . .
Mn7 Mn 0.36569(4) 0.06055(2) 0.06992(2) 0.02866(17) Uani 1 1 d . . . .
Mn8 Mn 0.51326(4) 0.00986(2) 0.06385(2) 0.02669(16) Uani 1 1 d . . . .
Mn9 Mn 0.40743(4) 0.01019(2) -0.00469(2) 0.02903(17) Uani 1 1 d . . . .
Mn10 Mn 0.29324(4) -0.02304(2) -0.08738(2) 0.03054(18) Uani 1 1 d . . . .
N1 N 0.9346(3) 0.14947(12) 0.08913(14) 0.0507(9) Uani 1 1 d D . . .
N2 N 0.3345(3) 0.21588(13) 0.05746(16) 0.0588(9) Uani 1 1 d D . . .
N3 N 0.6355(5) 0.1946(2) 0.2160(2) 0.0416(9) Uani 0.6 1 d D P F 1
N3A N 0.6608(7) 0.1921(3) 0.2190(3) 0.0416(9) Uani 0.4 1 d D P G 2
N4 N 0.3900(2) 0.07793(10) 0.18541(11) 0.0329(10) Uani 1 1 d . . . .
N5 N 0.7210(3) 0.03810(11) 0.20329(12) 0.0426(11) Uani 1 1 d . . . .
N6 N 0.2048(3) -0.00943(13) 0.06097(15) 0.0560(8) Uani 1 1 d D . . .
N7 N 0.5005(2) -0.01581(11) 0.10354(11) 0.0365(10) Uani 1 1 d . . . .
N8 N 0.2178(5) 0.06644(15) -0.08400(19) 0.0898(15) Uani 1 1 d D . . .
N200 N 0.4133(8) -0.1147(3) 0.0653(3) 0.171(3) Uani 1 1 d D . . .
O1 O 0.69556(18) 0.13183(9) 0.12835(9) 0.0383(9) Uani 1 1 d . . . .
O2 O 0.78120(19) 0.08369(9) 0.14899(10) 0.0387(9) Uani 1 1 d . . . .
O3 O 0.68439(19) 0.11191(10) 0.06521(10) 0.0437(10) Uani 1 1 d . . . .
O3AA O 0.4980(8) -0.1143(2) 0.1123(3) 0.171(3) Uani 1 1 d D . . .
O4 O 0.4972(2) 0.13171(9) 0.05504(9) 0.0457(11) Uani 1 1 d . . . .
O5 O 0.3663(2) 0.10703(8) 0.06492(9) 0.0378(9) Uani 1 1 d . . . .
O6 O 0.3911(2) 0.12789(8) 0.12812(9) 0.0352(8) Uani 1 1 d . . . .
O7 O 0.5266(2) 0.15019(9) 0.11939(9) 0.0404(10) Uani 1 1 d . . . .
O8 O 0.64044(19) 0.07702(9) 0.12103(9) 0.0347(8) Uani 1 1 d . . . .
O9 O 0.4965(2) 0.09216(8) 0.11270(9) 0.0356(8) Uani 1 1 d . . . .
O10 O 0.83371(19) 0.12453(9) 0.09988(10) 0.0413(9) Uani 1 1 d D . . .
O11 O 0.39383(19) 0.17382(8) 0.07397(10) 0.0356(8) Uani 1 1 d D . . .
O12 O 0.59633(17) 0.02772(7) 0.08485(8) 0.0258(7) Uani 1 1 d . . . .
O13 O 0.46689(17) 0.04179(8) 0.07788(8) 0.0277(7) Uani 1 1 d . . . .
O14 O 0.6237(2) 0.15104(8) 0.18948(9) 0.0352(8) Uani 1 1 d D . . .
O15 O 0.66293(19) 0.08911(8) 0.18549(9) 0.0319(8) Uani 1 1 d . . . .
O16 O 0.56158(18) 0.08159(8) 0.04757(9) 0.0303(8) Uani 1 1 d . . . .
H16A H 0.6075 0.0924 0.0519 0.045 Uiso 1 1 d GR . . .
H16B H 0.5348 0.0990 0.0460 0.045 Uiso 1 1 d GR . . .
O17 O 0.50975(18) 0.10582(8) 0.17652(8) 0.0312(8) Uani 1 1 d . . . .
O18 O 0.36351(19) 0.06381(8) 0.12201(9) 0.0338(8) Uani 1 1 d . . . .
O19 O 0.2785(2) 0.03020(9) 0.07264(10) 0.0429(10) Uani 1 1 d D . . .
O20 O 0.51879(18) 0.02476(7) 0.02041(8) 0.0279(7) Uani 1 1 d . . . .
O21 O 0.5702(2) -0.02268(8) 0.05190(9) 0.0370(9) Uani 1 1 d . . . .
O22 O 0.4208(2) -0.00698(8) 0.04393(9) 0.0356(8) Uani 1 1 d . . . .
O23 O 0.2349(2) -0.06292(9) -0.08593(10) 0.0385(9) Uani 1 1 d . . . .
O24 O 0.2426(2) 0.01879(9) -0.09490(11) 0.0495(11) Uani 1 1 d D . . .
O25 O 0.2838(2) -0.02301(9) -0.14071(9) 0.0377(9) Uani 1 1 d . . . .
O200 O 0.7269(8) -0.0125(2) 0.2936(3) 0.094(3) Uani 0.5 1 d . P . .
O201 O 0.6213(3) 0.02214(8) 0.26421(10) 0.0501(11) Uani 1 1 d . . . .
O202 O 0.5635(8) 0.2567(2) 0.2765(3) 0.094(3) Uani 0.5 1 d . P . .

loop_
_atom_site_aniso_label
_atom_site_aniso_U_11
_atom_site_aniso_U_22
_atom_site_aniso_U_33
_atom_site_aniso_U_23
_atom_site_aniso_U_13
_atom_site_aniso_U_12
C1 0.032(3) 0.077(5) 0.037(3) -0.011(3) -0.005(2) 0.029(3)
C2 0.065(4) 0.059(4) 0.051(4) 0.005(3) 0.002(3) 0.029(4)
C3 0.050(4) 0.050(4) 0.072(5) 0.008(3) 0.003(3) 0.010(3)
C4 0.025(3) 0.047(3) 0.060(4) 0.000(3) -0.007(3) -0.002(2)
C5 0.015(2) 0.059(4) 0.037(3) -0.007(3) 0.002(2) 0.003(2)
C6 0.019(2) 0.050(3) 0.036(3) -0.011(2) 0.006(2) -0.002(2)
C7 0.026(3) 0.047(3) 0.034(3) -0.007(2) 0.004(2) -0.004(2)
C8 0.027(3) 0.052(3) 0.027(3) 0.000(2) 0.003(2) 0.002(2)
C9 0.029(3) 0.047(3) 0.031(3) 0.000(2) -0.002(2) -0.002(2)
C10 0.029(3) 0.065(4) 0.035(3) -0.002(3) 0.000(2) 0.006(3)
C11 0.030(3) 0.055(4) 0.042(3) -0.007(3) 0.004(2) 0.008(3)
C12 0.030(3) 0.047(3) 0.042(3) -0.003(3) 0.007(2) 0.002(2)
C13 0.026(3) 0.048(3) 0.035(3) 0.000(2) 0.005(2) -0.001(2)
C14 0.038(3) 0.045(3) 0.052(4) -0.010(3) 0.004(3) 0.006(3)
C15 0.038(3) 0.038(3) 0.052(4) -0.018(3) 0.011(3) -0.008(2)
C16 0.034(3) 0.051(4) 0.063(4) -0.023(3) 0.011(3) -0.006(3)
C17 0.040(3) 0.046(4) 0.067(4) -0.022(3) 0.024(3) -0.011(3)
C18 0.043(3) 0.032(3) 0.056(4) -0.016(3) 0.024(3) -0.012(2)
C19 0.038(3) 0.035(3) 0.049(3) -0.015(3) 0.014(3) -0.008(2)
C20 0.035(3) 0.042(3) 0.045(3) -0.011(3) 0.014(2) -0.015(2)
C21 0.046(3) 0.034(3) 0.041(3) -0.009(2) 0.020(3) -0.015(2)
C22 0.027(3) 0.035(3) 0.045(3) -0.011(2) 0.013(2) -0.004(2)
C23 0.033(3) 0.030(3) 0.065(4) -0.001(3) 0.025(3) 0.003(2)
C24 0.040(3) 0.035(3) 0.074(5) 0.000(3) 0.008(3) 0.010(3)
C25 0.061(4) 0.046(4) 0.064(4) -0.012(3) -0.005(3) 0.034(3)
C26 0.032(3) 0.064(4) 0.044(3) -0.015(3) -0.002(3) 0.020(3)
C27 0.020(2) 0.061(4) 0.038(3) -0.013(3) 0.007(2) -0.003(2)
C28 0.022(2) 0.019(3) 0.031(3) 0.005(2) 0.0061(19) 0.005(2)
C28A 0.022(2) 0.019(3) 0.031(3) 0.005(2) 0.0061(19) 0.005(2)
C29 0.089(6) 0.027(3) 0.093(6) 0.013(4) 0.025(5) 0.009(3)
C30 0.152(10) 0.032(4) 0.134(9) 0.001(5) 0.000(8) 0.006(5)
C31 0.110(7) 0.050(5) 0.095(7) 0.025(5) 0.028(6) 0.001(5)
C32 0.081(6) 0.080(6) 0.115(8) 0.038(6) 0.038(6) -0.016(5)
C33 0.037(4) 0.085(6) 0.083(5) -0.019(4) 0.024(4) -0.018(4)
C34 0.062(6) 0.198(15) 0.220(15) 0.113(13) 0.080(8) 0.030(8)
C35 0.042(4) 0.155(10) 0.127(8) -0.100(8) 0.021(5) -0.005(5)
C36 0.035(4) 0.104(7) 0.115(7) -0.061(6) 0.027(4) -0.013(4)
C37 0.0372(19) 0.107(4) 0.089(3) -0.028(3) -0.0067(18) 0.001(2)
C38 0.0372(19) 0.107(4) 0.089(3) -0.028(3) -0.0067(18) 0.001(2)
C39 0.0372(19) 0.107(4) 0.089(3) -0.028(3) -0.0067(18) 0.001(2)
C40 0.0372(19) 0.107(4) 0.089(3) -0.028(3) -0.0067(18) 0.001(2)
C41 0.135(5) 0.066(3) 0.137(5) 0.022(3) 0.024(4) -0.022(3)
C42 0.135(5) 0.066(3) 0.137(5) 0.022(3) 0.024(4) -0.022(3)
C43 0.135(5) 0.066(3) 0.137(5) 0.022(3) 0.024(4) -0.022(3)
C44 0.135(5) 0.066(3) 0.137(5) 0.022(3) 0.024(4) -0.022(3)
C45 0.022(2) 0.019(3) 0.031(3) 0.005(2) 0.0061(19) 0.005(2)
C45A 0.022(2) 0.019(3) 0.031(3) 0.005(2) 0.0061(19) 0.005(2)
C46 0.020(3) 0.085(5) 0.039(3) -0.025(3) 0.008(2) 0.002(3)
C47 0.027(3) 0.079(5) 0.064(4) -0.038(4) 0.019(3) -0.019(3)
C48 0.030(3) 0.043(3) 0.056(4) -0.011(3) 0.010(3) -0.005(2)
C49 0.026(3) 0.034(3) 0.042(3) 0.003(2) 0.000(2) 0.004(2)
C50 0.035(3) 0.021(2) 0.037(3) -0.004(2) -0.001(2) 0.013(2)
C51 0.034(3) 0.043(3) 0.032(3) -0.013(2) -0.003(2) 0.024(2)
C52 0.056(4) 0.031(3) 0.025(3) -0.002(2) -0.007(2) 0.007(2)
C53 0.041(3) 0.026(3) 0.039(3) -0.001(2) -0.004(2) -0.004(2)
C54 0.044(3) 0.032(3) 0.048(3) 0.008(2) -0.011(3) 0.000(2)
C55 0.040(3) 0.032(3) 0.061(4) 0.003(3) -0.015(3) -0.001(2)
C56 0.036(3) 0.029(3) 0.064(4) -0.004(3) -0.010(3) 0.001(2)
C57 0.035(3) 0.028(3) 0.049(3) -0.005(2) -0.003(2) -0.002(2)
C58 0.047(3) 0.012(2) 0.044(3) -0.005(2) -0.012(2) 0.010(2)
C59 0.040(3) 0.034(3) 0.044(3) -0.009(2) -0.003(2) 0.008(2)
C60 0.030(3) 0.043(3) 0.044(3) -0.003(3) 0.000(2) -0.002(2)
C61 0.026(3) 0.054(4) 0.053(4) -0.008(3) 0.000(2) 0.004(3)
C62 0.030(3) 0.040(3) 0.054(4) -0.001(3) 0.005(2) 0.006(2)
C63 0.036(3) 0.034(3) 0.039(3) -0.003(2) 0.006(2) 0.008(2)
C64 0.031(3) 0.043(3) 0.031(3) -0.004(2) 0.006(2) 0.006(2)
C65 0.034(3) 0.027(3) 0.036(3) -0.004(2) 0.001(2) 0.005(2)
C66 0.029(3) 0.038(3) 0.031(3) -0.002(2) 0.002(2) 0.007(2)
C67 0.019(2) 0.046(3) 0.025(2) -0.003(2) -0.0016(18) 0.007(2)
C68 0.030(3) 0.042(3) 0.035(3) -0.004(2) 0.006(2) 0.003(2)
C69 0.042(3) 0.056(4) 0.044(3) 0.000(3) 0.005(3) -0.010(3)
C70 0.041(3) 0.093(6) 0.037(3) -0.008(3) 0.009(3) -0.024(4)
C71 0.017(2) 0.095(5) 0.031(3) -0.022(3) 0.000(2) 0.001(3)
C72 0.020(2) 0.053(3) 0.034(3) -0.012(2) -0.004(2) 0.011(2)
C73 0.110(4) 0.068(3) 0.104(4) 0.007(3) 0.034(3) -0.029(3)
C74 0.110(4) 0.068(3) 0.104(4) 0.007(3) 0.034(3) -0.029(3)
C75 0.110(4) 0.068(3) 0.104(4) 0.007(3) 0.034(3) -0.029(3)
C76 0.110(4) 0.068(3) 0.104(4) 0.007(3) 0.034(3) -0.029(3)
C77 0.054(3) 0.053(3) 0.085(3) 0.013(2) -0.016(2) 0.013(2)
C78 0.054(3) 0.053(3) 0.085(3) 0.013(2) -0.016(2) 0.013(2)
C78A 0.054(3) 0.053(3) 0.085(3) 0.013(2) -0.016(2) 0.013(2)
C79 0.054(3) 0.053(3) 0.085(3) 0.013(2) -0.016(2) 0.013(2)
C79A 0.054(3) 0.053(3) 0.085(3) 0.013(2) -0.016(2) 0.013(2)
C80 0.054(3) 0.053(3) 0.085(3) 0.013(2) -0.016(2) 0.013(2)
C80A 0.054(3) 0.053(3) 0.085(3) 0.013(2) -0.016(2) 0.013(2)
C81 0.032(3) 0.050(4) 0.072(5) -0.010(3) 0.010(3) 0.010(3)
C82 0.055(4) 0.085(6) 0.079(5) -0.027(5) 0.016(4) 0.020(4)
C83 0.041(4) 0.052(4) 0.106(6) -0.017(4) 0.012(4) 0.017(3)
C84 0.055(4) 0.042(4) 0.137(8) -0.003(5) 0.019(5) 0.015(3)
C85 0.120(4) 0.072(3) 0.094(4) 0.017(3) 0.000(3) -0.021(3)
C86 0.120(4) 0.072(3) 0.094(4) 0.017(3) 0.000(3) -0.021(3)
C87 0.120(4) 0.072(3) 0.094(4) 0.017(3) 0.000(3) -0.021(3)
C88 0.120(4) 0.072(3) 0.094(4) 0.017(3) 0.000(3) -0.021(3)
C89 0.0338(18) 0.061(2) 0.057(2) -0.010(2) 0.0044(18) 0.0032(16)
C89A 0.0338(18) 0.061(2) 0.057(2) -0.010(2) 0.0044(18) 0.0032(16)
C90 0.0338(18) 0.061(2) 0.057(2) -0.010(2) 0.0044(18) 0.0032(16)
C90A 0.0338(18) 0.061(2) 0.057(2) -0.010(2) 0.0044(18) 0.0032(16)
C91 0.0338(18) 0.061(2) 0.057(2) -0.010(2) 0.0044(18) 0.0032(16)
C91A 0.0338(18) 0.061(2) 0.057(2) -0.010(2) 0.0044(18) 0.0032(16)
C95 0.040(2) 0.048(2) 0.0360(18) -0.0014(15) 0.0035(18) -0.0028(19)
C96 0.040(2) 0.048(2) 0.0360(18) -0.0014(15) 0.0035(18) -0.0028(19)
C96A 0.040(2) 0.048(2) 0.0360(18) -0.0014(15) 0.0035(18) -0.0028(19)
C97 0.040(2) 0.048(2) 0.0360(18) -0.0014(15) 0.0035(18) -0.0028(19)
C97A 0.040(2) 0.048(2) 0.0360(18) -0.0014(15) 0.0035(18) -0.0028(19)
C98 0.056(2) 0.0503(19) 0.074(2) 0.0104(16) 0.0239(17) 0.0157(16)
C99 0.056(2) 0.0503(19) 0.074(2) 0.0104(16) 0.0239(17) 0.0157(16)
C100 0.056(2) 0.0503(19) 0.074(2) 0.0104(16) 0.0239(17) 0.0157(16)
C101 0.027(3) 0.051(3) 0.027(3) 0.000(2) 0.001(2) -0.002(2)
C102 0.031(3) 0.037(3) 0.035(3) -0.006(2) 0.011(2) 0.003(2)
C103 0.027(3) 0.052(3) 0.044(3) -0.004(3) 0.017(2) -0.001(2)
C104 0.032(3) 0.039(3) 0.053(4) -0.005(3) 0.009(3) -0.009(2)
C105 0.041(3) 0.061(4) 0.028(3) -0.006(3) 0.006(2) 0.009(3)
C106 0.048(4) 0.062(4) 0.030(3) -0.003(3) -0.003(3) 0.006(3)
C107 0.059(4) 0.051(4) 0.047(4) 0.007(3) -0.002(3) 0.023(3)
C108 0.0432(17) 0.061(2) 0.068(2) -0.0210(17) 0.0186(16) -0.0156(15)
C109 0.0432(17) 0.061(2) 0.068(2) -0.0210(17) 0.0186(16) -0.0156(15)
C110 0.0432(17) 0.061(2) 0.068(2) -0.0210(17) 0.0186(16) -0.0156(15)
C111 0.041(3) 0.049(4) 0.042(3) 0.012(3) 0.002(3) 0.002(3)
C112 0.039(3) 0.027(3) 0.052(3) 0.002(2) 0.006(3) 0.004(2)
C113 0.033(3) 0.053(4) 0.048(3) 0.016(3) 0.011(3) -0.005(3)
C114 0.030(3) 0.030(3) 0.061(4) 0.005(3) 0.005(3) -0.008(2)
C115 0.101(3) 0.065(3) 0.090(3) -0.019(2) -0.023(3) 0.038(2)
C116 0.101(3) 0.065(3) 0.090(3) -0.019(2) -0.023(3) 0.038(2)
C117 0.101(3) 0.065(3) 0.090(3) -0.019(2) -0.023(3) 0.038(2)
C118 0.056(4) 0.040(3) 0.053(4) 0.003(3) -0.001(3) 0.014(3)
C200 0.266(9) 0.109(4) 0.120(5) -0.004(4) -0.018(6) -0.040(5)
C201 0.266(9) 0.109(4) 0.120(5) -0.004(4) -0.018(6) -0.040(5)
C202 0.266(9) 0.109(4) 0.120(5) -0.004(4) -0.018(6) -0.040(5)
C203 0.088(3) 0.0244(19) 0.045(2) -0.0083(16) 0.033(2) -0.0147(19)
Cl1 0.0358(7) 0.0368(7) 0.0331(6) 0.0030(5) 0.0061(5) 0.0017(5)
Cl2 0.0360(7) 0.0300(6) 0.0375(7) -0.0081(5) -0.0007(5) 0.0037(5)
Cl3 0.0316(6) 0.0342(7) 0.0407(7) -0.0105(5) 0.0077(5) -0.0063(5)
Mn1 0.0240(4) 0.0512(5) 0.0377(5) -0.0143(4) 0.0100(3) -0.0105(4)
Mn2 0.0418(5) 0.0346(4) 0.0296(4) -0.0077(3) -0.0063(3) 0.0177(4)
Mn3 0.0183(3) 0.0312(4) 0.0284(4) -0.0008(3) 0.0041(3) 0.0018(3)
Mn4 0.0196(3) 0.0228(3) 0.0293(4) -0.0014(3) 0.0031(3) 0.0014(3)
Mn5 0.0229(4) 0.0467(5) 0.0289(4) -0.0052(3) 0.0064(3) 0.0013(3)
Mn6 0.0310(4) 0.0418(5) 0.0300(4) -0.0026(3) -0.0002(3) 0.0079(3)
Mn7 0.0192(3) 0.0308(4) 0.0353(4) -0.0051(3) 0.0022(3) 0.0011(3)
Mn8 0.0258(4) 0.0231(4) 0.0313(4) -0.0007(3) 0.0052(3) -0.0018(3)
Mn9 0.0257(4) 0.0266(4) 0.0347(4) -0.0053(3) 0.0044(3) -0.0016(3)
Mn10 0.0213(4) 0.0310(4) 0.0388(4) -0.0033(3) 0.0031(3) 0.0040(3)
N1 0.0338(18) 0.061(2) 0.057(2) -0.010(2) 0.0044(18) 0.0032(16)
N2 0.056(2) 0.0503(19) 0.074(2) 0.0104(16) 0.0239(17) 0.0157(16)
N3 0.040(2) 0.048(2) 0.0360(18) -0.0014(15) 0.0035(18) -0.0028(19)
N3A 0.040(2) 0.048(2) 0.0360(18) -0.0014(15) 0.0035(18) -0.0028(19)
N4 0.025(2) 0.039(2) 0.036(2) -0.0039(19) 0.0076(18) 0.0013(18)
N5 0.039(3) 0.049(3) 0.038(3) 0.004(2) -0.003(2) 0.010(2)
N6 0.0432(17) 0.061(2) 0.068(2) -0.0210(17) 0.0186(16) -0.0156(15)
N7 0.033(2) 0.043(3) 0.035(2) 0.007(2) 0.0084(19) 0.000(2)
N8 0.101(3) 0.065(3) 0.090(3) -0.019(2) -0.023(3) 0.038(2)
N200 0.266(9) 0.109(4) 0.120(5) -0.004(4) -0.018(6) -0.040(5)
O1 0.0170(16) 0.059(3) 0.041(2) -0.0145(18) 0.0103(15) -0.0089(16)
O2 0.0211(17) 0.053(2) 0.043(2) -0.0065(18) 0.0077(15) -0.0056(16)
O3 0.0220(18) 0.075(3) 0.036(2) -0.016(2) 0.0105(16) -0.0161(18)
O3AA 0.266(9) 0.109(4) 0.120(5) -0.004(4) -0.018(6) -0.040(5)
O4 0.052(2) 0.052(2) 0.030(2) -0.0079(18) -0.0053(17) 0.036(2)
O5 0.049(2) 0.0299(19) 0.0293(19) -0.0029(15) -0.0097(16) 0.0148(17)
O6 0.0346(19) 0.0328(19) 0.036(2) -0.0057(16) -0.0028(16) 0.0131(16)
O7 0.037(2) 0.045(2) 0.035(2) -0.0098(17) -0.0084(16) 0.0248(18)
O8 0.0234(17) 0.049(2) 0.0306(19) 0.0048(16) 0.0009(14) -0.0118(16)
O9 0.043(2) 0.034(2) 0.0318(19) 0.0084(15) 0.0124(16) 0.0177(17)
O10 0.0205(17) 0.051(2) 0.053(2) -0.0043(19) 0.0100(16) -0.0103(17)
O11 0.0278(18) 0.034(2) 0.043(2) -0.0048(16) 0.0002(16) 0.0081(15)
O12 0.0211(16) 0.0249(17) 0.0312(18) 0.0009(14) 0.0038(13) 0.0046(13)
O13 0.0188(16) 0.0329(18) 0.0312(18) -0.0018(14) 0.0031(13) 0.0014(13)
O14 0.0293(18) 0.041(2) 0.035(2) -0.0085(16) 0.0029(15) -0.0003(16)
O15 0.0264(17) 0.041(2) 0.0283(18) -0.0015(15) 0.0040(14) 0.0064(15)
O16 0.0215(16) 0.0280(18) 0.041(2) 0.0003(15) 0.0049(14) -0.0010(14)
O17 0.0239(17) 0.045(2) 0.0243(17) -0.0021(15) 0.0029(13) -0.0003(15)
O18 0.0230(17) 0.044(2) 0.0347(19) -0.0062(16) 0.0061(14) 0.0034(15)
O19 0.0262(19) 0.050(2) 0.053(2) -0.015(2) 0.0079(17) -0.0112(17)
O20 0.0287(17) 0.0254(17) 0.0297(18) -0.0041(14) 0.0050(14) -0.0024(14)
O21 0.050(2) 0.0214(17) 0.041(2) -0.0018(15) 0.0125(18) 0.0050(16)
O22 0.039(2) 0.0309(19) 0.036(2) -0.0009(16) 0.0052(16) -0.0144(16)
O23 0.0309(19) 0.048(2) 0.039(2) -0.0108(18) 0.0147(16) -0.0111(17)
O24 0.047(2) 0.043(2) 0.056(3) -0.009(2) 0.003(2) 0.020(2)
O25 0.034(2) 0.041(2) 0.037(2) -0.0004(17) 0.0020(16) 0.0115(17)
O200 0.175(9) 0.045(4) 0.091(6) 0.020(4) 0.112(6) 0.022(5)
O201 0.088(3) 0.0244(19) 0.045(2) -0.0083(16) 0.033(2) -0.0147(19)
O202 0.175(9) 0.045(4) 0.091(6) 0.020(4) 0.112(6) 0.022(5)

loop_
_atom_type_symbol
_atom_type_description
_atom_type_scat_dispersion_real
_atom_type_scat_dispersion_imag
_atom_type_scat_source
C C 0.0040 0.0020 'International Tables Vol C Tables 4.2.6.8 and 6.1.1.4'
H H 0.0000 0.0000 'International Tables Vol C Tables 4.2.6.8 and 6.1.1.4'
Cl Cl 0.1690 0.1900 'International Tables Vol C Tables 4.2.6.8 and 6.1.1.4'
Mn Mn 0.3650 0.8600 'International Tables Vol C Tables 4.2.6.8 and 6.1.1.4'
N N 0.0080 0.0040 'International Tables Vol C Tables 4.2.6.8 and 6.1.1.4'
O O 0.0140 0.0070 'International Tables Vol C Tables 4.2.6.8 and 6.1.1.4'

loop_
_geom_angle_atom_site_label_1
_geom_angle_atom_site_label_2
_geom_angle_atom_site_label_3
_geom_angle
_geom_angle_site_symmetry_1
_geom_angle_site_symmetry_3
C2 C1 C6 118.3(5) . .
C2 C1 C28 105.9(7) . .
C2 C1 C28A 134.9(7) . .
C6 C1 C28 135.6(7) . .
C6 C1 C28A 106.7(6) . .
C1 C2 H2 118.0 . .
C1 C2 C3 124.0(7) . .
C3 C2 H2 118.0 . .
C2 C3 C4 116.2(7) . .
C2 C3 C41 122.5(8) . .
C4 C3 C41 121.3(7) . .
C3 C4 H4 118.4 . .
C5 C4 C3 123.2(6) . .
C5 C4 H4 118.4 . .
C4 C5 C6 117.6(6) . .
C4 C5 C7 121.6(5) . .
C6 C5 C7 120.8(5) . .
C1 C6 C5 120.6(6) . .
O1 C6 C1 121.4(5) . .
O1 C6 C5 118.1(5) . .
C5 C7 H7A 108.5 . .
C5 C7 H7B 108.5 . .
C5 C7 C8 115.2(5) . .
H7A C7 H7B 107.5 . .
C8 C7 H7A 108.5 . .
C8 C7 H7B 108.5 . .
C9 C8 C7 120.0(5) . .
C13 C8 C7 121.3(5) . .
C13 C8 C9 118.6(5) . .
C8 C9 H9 118.7 . .
C10 C9 C8 122.6(6) . .
C10 C9 H9 118.7 . .
C9 C10 C37 121.5(6) . .
C11 C10 C9 117.0(5) . .
C11 C10 C37 121.4(6) . .
C10 C11 H11 118.4 . .
C10 C11 C12 123.2(5) . .
C12 C11 H11 118.4 . .
C11 C12 C14 120.6(5) . .
C13 C12 C11 117.9(5) . .
C13 C12 C14 121.4(5) . .
C8 C13 C12 120.6(5) . .
O2 C13 C8 120.7(5) . .
O2 C13 C12 118.7(5) . .
C12 C14 H14A 109.4 . .
C12 C14 H14B 109.4 . .
C12 C14 C15 111.2(5) . .
H14A C14 H14B 108.0 . .
C15 C14 H14A 109.4 . .
C15 C14 H14B 109.4 . .
C16 C15 C14 119.1(6) . .
C20 C15 C14 123.0(5) . .
C20 C15 C16 117.6(6) . .
C15 C16 H16 118.5 . .
C17 C16 C15 123.1(6) . .
C17 C16 H16 118.5 . .
C16 C17 C18 117.3(6) . .
C16 C17 C33 121.7(7) . .
C18 C17 C33 121.0(7) . .
C17 C18 H18 118.9 . .
C17 C18 C19 122.3(6) . .
C19 C18 H18 118.9 . .
C18 C19 C21 119.4(6) . .
C20 C19 C18 118.3(6) . .
C20 C19 C21 122.3(5) . .
C19 C20 C15 121.4(5) . .
O23 C20 C15 118.8(5) 5_655 .
O23 C20 C19 119.8(5) 5_655 .
C19 C21 H21A 108.4 . .
C19 C21 H21B 108.4 . .
C19 C21 C22 115.4(5) . .
H21A C21 H21B 107.5 . .
C22 C21 H21A 108.4 . .
C22 C21 H21B 108.4 . .
C23 C22 C21 121.1(5) . .
C23 C22 C27 118.9(5) . .
C27 C22 C21 120.0(5) . .
C22 C23 H23 118.4 . .
C22 C23 C24 123.3(6) . .
C24 C23 H23 118.4 . .
C23 C24 C29 119.8(6) . .
C25 C24 C23 115.6(6) . .
C25 C24 C29 124.6(6) . .
C24 C25 H25 118.1 . .
C26 C25 C24 123.8(6) . .
C26 C25 H25 118.1 . .
C25 C26 C27 118.0(6) . .
C25 C26 C28 105.9(7) . .
C25 C26 C28A 134.9(6) . .
C27 C26 C28 135.8(7) . .
C27 C26 C28A 107.1(6) . .
C26 C27 C22 120.3(6) . .
O3 C27 C22 119.0(6) . .
O3 C27 C26 120.7(5) . .
C1 C28 H28 109.5 . .
C26 C28 C1 112.1(6) . .
C26 C28 H28 109.5 . .
C26 C28 C45 108.6(8) . .
C45 C28 C1 107.6(8) . .
C45 C28 H28 109.5 . .
C1 C28A H28A 111.7 . .
C26 C28A C1 101.9(6) . .
C26 C28A H28A 111.7 . .
C45A C28A C1 109.7(7) . .
C45A C28A C26 109.6(7) . .
C45A C28A H28A 111.7 . .
C24 C29 C30 114.1(8) . .
C24 C29 C31 110.5(7) . .
C24 C29 C32 109.6(6) . .
C30 C29 C31 107.9(7) . .
C30 C29 C32 106.0(8) . .
C31 C29 C32 108.6(8) . .
C29 C30 H30A 109.5 . .
C29 C30 H30B 109.5 . .
C29 C30 H30C 109.5 . .
H30A C30 H30B 109.5 . .
H30A C30 H30C 109.5 . .
H30B C30 H30C 109.5 . .
C29 C31 H31A 109.5 . .
C29 C31 H31B 109.5 . .
C29 C31 H31C 109.5 . .
H31A C31 H31B 109.5 . .
H31A C31 H31C 109.5 . .
H31B C31 H31C 109.5 . .
C29 C32 H32A 109.5 . .
C29 C32 H32B 109.5 . .
C29 C32 H32C 109.5 . .
H32A C32 H32B 109.5 . .
H32A C32 H32C 109.5 . .
H32B C32 H32C 109.5 . .
C34 C33 C17 110.7(7) . .
C34 C33 C35 112.6(10) . .
C34 C33 C36 107.3(8) . .
C35 C33 C17 108.5(6) . .
C35 C33 C36 106.7(7) . .
C36 C33 C17 111.0(6) . .
C33 C34 H34A 109.5 . .
C33 C34 H34B 109.5 . .
C33 C34 H34C 109.5 . .
H34A C34 H34B 109.5 . .
H34A C34 H34C 109.5 . .
H34B C34 H34C 109.5 . .
C33 C35 H35A 109.5 . .
C33 C35 H35B 109.5 . .
C33 C35 H35C 109.5 . .
H35A C35 H35B 109.5 . .
H35A C35 H35C 109.5 . .
H35B C35 H35C 109.5 . .
C33 C36 H36A 109.5 . .
C33 C36 H36B 109.5 . .
C33 C36 H36C 109.5 . .
H36A C36 H36B 109.5 . .
H36A C36 H36C 109.5 . .
H36B C36 H36C 109.5 . .
C38 C37 C10 110.1(6) . .
C39 C37 C10 108.9(7) . .
C39 C37 C38 110.7(7) . .
C40 C37 C10 113.0(6) . .
C40 C37 C38 107.7(8) . .
C40 C37 C39 106.4(7) . .
C37 C38 H38A 109.5 . .
C37 C38 H38B 109.5 . .
C37 C38 H38C 109.5 . .
H38A C38 H38B 109.5 . .
H38A C38 H38C 109.5 . .
H38B C38 H38C 109.5 . .
C37 C39 H39A 109.5 . .
C37 C39 H39B 109.5 . .
C37 C39 H39C 109.5 . .
H39A C39 H39B 109.5 . .
H39A C39 H39C 109.5 . .
H39B C39 H39C 109.5 . .
C37 C40 H40A 109.5 . .
C37 C40 H40B 109.5 . .
C37 C40 H40C 109.5 . .
H40A C40 H40B 109.5 . .
H40A C40 H40C 109.5 . .
H40B C40 H40C 109.5 . .
C3 C41 C42 113.8(9) . .
C3 C41 C43 109.2(9) . .
C3 C41 C44 110.8(8) . .
C42 C41 C43 103.0(9) . .
C42 C41 C44 111.8(9) . .
C44 C41 C43 107.7(10) . .
C41 C42 H42A 109.5 . .
C41 C42 H42B 109.5 . .
C41 C42 H42C 109.5 . .
H42A C42 H42B 109.5 . .
H42A C42 H42C 109.5 . .
H42B C42 H42C 109.5 . .
C41 C43 H43A 109.5 . .
C41 C43 H43B 109.5 . .
C41 C43 H43C 109.5 . .
H43A C43 H43B 109.5 . .
H43A C43 H43C 109.5 . .
H43B C43 H43C 109.5 . .
C41 C44 H44A 109.5 . .
C41 C44 H44B 109.5 . .
C41 C44 H44C 109.5 . .
H44A C44 H44B 109.5 . .
H44A C44 H44C 109.5 . .
H44B C44 H44C 109.5 . .
C28 C45 H45 111.8 . .
C28 C45 C46 109.7(7) . .
C28 C45 C71 108.6(7) . .
C46 C45 H45 111.8 . .
C71 C45 H45 111.8 . .
C71 C45 C46 102.8(6) . .
C28A C45A H45A 109.3 . .
C28A C45A C46 108.9(8) . .
C28A C45A C71 106.9(7) . .
C46 C45A H45A 109.3 . .
C46 C45A C71 112.9(6) . .
C71 C45A H45A 109.3 . .
C47 C46 C45 134.7(6) . .
C47 C46 C45A 106.3(6) . .
C47 C46 C51 118.2(5) . .
C51 C46 C45 107.0(6) . .
C51 C46 C45A 135.3(7) . .
C46 C47 H47 118.2 . .
C46 C47 C48 123.6(6) . .
C48 C47 H47 118.2 . .
C47 C48 C73 124.3(6) . .
C49 C48 C47 116.4(6) . .
C49 C48 C73 119.3(6) . .
C48 C49 H49 118.9 . .
C50 C49 C48 122.3(5) . .
C50 C49 H49 118.9 . .
C49 C50 C51 119.3(5) . .
C49 C50 C52 121.7(5) . .
C51 C50 C52 119.0(5) . .
C46 C51 C50 120.0(6) . .
O4 C51 C46 121.1(5) . .
O4 C51 C50 118.8(5) . .
C50 C52 H52A 108.7 . .
C50 C52 H52B 108.7 . .
C50 C52 C53 114.4(4) . .
H52A C52 H52B 107.6 . .
C53 C52 H52A 108.7 . .
C53 C52 H52B 108.7 . .
C54 C53 C52 119.3(5) . .
C54 C53 C58 117.6(6) . .
C58 C53 C52 123.0(5) . .
C53 C54 H54 118.4 . .
C55 C54 C53 123.2(6) . .
C55 C54 H54 118.4 . .
C54 C55 C77 119.5(6) . .
C56 C55 C54 116.6(5) . .
C56 C55 C77 123.9(6) . .
C55 C56 H56 118.4 . .
C55 C56 C57 123.3(6) . .
C57 C56 H56 118.4 . .
C56 C57 C59 119.3(6) . .
C58 C57 C56 118.3(6) . .
C58 C57 C59 122.4(5) . .
C57 C58 C53 120.8(5) . .
O5 C58 C53 119.5(5) . .
O5 C58 C57 119.6(5) . .
C57 C59 H59A 109.1 . .
C57 C59 H59B 109.1 . .
C57 C59 C60 112.5(5) . .
H59A C59 H59B 107.8 . .
C60 C59 H59A 109.1 . .
C60 C59 H59B 109.1 . .
C61 C60 C59 121.7(5) . .
C61 C60 C65 119.0(5) . .
C65 C60 C59 119.2(5) . .
C60 C61 H61 118.3 . .
C60 C61 C62 123.4(5) . .
C62 C61 H61 118.3 . .
C61 C62 C63 116.8(5) . .
C61 C62 C81 124.7(5) . .
C63 C62 C81 118.4(5) . .
C62 C63 H63 119.0 . .
C64 C63 C62 122.0(5) . .
C64 C63 H63 119.0 . .
C63 C64 C65 119.0(5) . .
C63 C64 C66 119.6(5) . .
C65 C64 C66 121.3(5) . .
C64 C65 C60 119.7(5) . .
O6 C65 C60 120.0(5) . .
O6 C65 C64 120.2(5) . .
C64 C66 H66A 109.2 . .
C64 C66 H66B 109.2 . .
H66A C66 H66B 107.9 . .
C67 C66 C64 112.1(4) . .
C67 C66 H66A 109.2 . .
C67 C66 H66B 109.2 . .
C68 C67 C66 120.4(5) . .
C68 C67 C72 117.5(5) . .
C72 C67 C66 122.1(5) . .
C67 C68 H68 118.5 . .
C69 C68 C67 123.1(5) . .
C69 C68 H68 118.5 . .
C68 C69 C70 117.0(6) . .
C68 C69 C85 120.1(7) . .
C70 C69 C85 122.9(7) . .
C69 C70 H70 118.7 . .
C71 C70 C69 122.7(6) . .
C71 C70 H70 118.7 . .
C70 C71 C45 134.2(7) . .
C70 C71 C45A 104.8(7) . .
C70 C71 C72 118.3(5) . .
C72 C71 C45 107.4(7) . .
C72 C71 C45A 136.7(7) . .
C71 C72 C67 121.4(6) . .
O7 C72 C67 117.8(5) . .
O7 C72 C71 120.8(5) . .
C48 C73 C74 112.5(8) . .
C48 C73 C75 109.1(7) . .
C48 C73 C76 109.8(7) . .
C74 C73 C75 107.2(8) . .
C74 C73 C76 110.6(8) . .
C76 C73 C75 107.4(9) . .
C73 C74 H74A 109.5 . .
C73 C74 H74B 109.5 . .
C73 C74 H74C 109.5 . .
H74A C74 H74B 109.5 . .
H74A C74 H74C 109.5 . .
H74B C74 H74C 109.5 . .
C73 C75 H75A 109.5 . .
C73 C75 H75B 109.5 . .
C73 C75 H75C 109.5 . .
H75A C75 H75B 109.5 . .
H75A C75 H75C 109.5 . .
H75B C75 H75C 109.5 . .
C73 C76 H76A 109.5 . .
C73 C76 H76B 109.5 . .
C73 C76 H76C 109.5 . .
H76A C76 H76B 109.5 . .
H76A C76 H76C 109.5 . .
H76B C76 H76C 109.5 . .
C55 C77 C78 110.9(7) . .
C55 C77 C79A 105.3(11) . .
C55 C77 C80A 111.0(11) . .
C78A C77 C55 114.9(12) . .
C78A C77 C79A 115.8(16) . .
C78A C77 C80A 110.0(15) . .
C79 C77 C55 110.9(6) . .
C79 C77 C78 107.8(7) . .
C79 C77 C80 112.8(8) . .
C79A C77 C80A 98.5(15) . .
C80 C77 C55 109.8(6) . .
C80 C77 C78 104.5(7) . .
C77 C78 H78A 109.5 . .
C77 C78 H78B 109.5 . .
C77 C78 H78C 109.5 . .
H78A C78 H78B 109.5 . .
H78A C78 H78C 109.5 . .
H78B C78 H78C 109.5 . .
C77 C78A H78D 109.5 . .
C77 C78A H78E 109.5 . .
C77 C78A H78F 109.5 . .
H78D C78A H78E 109.5 . .
H78D C78A H78F 109.5 . .
H78E C78A H78F 109.5 . .
C77 C79 H79A 109.5 . .
C77 C79 H79B 109.5 . .
C77 C79 H79C 109.5 . .
H79A C79 H79B 109.5 . .
H79A C79 H79C 109.5 . .
H79B C79 H79C 109.5 . .
C77 C79A H79D 109.5 . .
C77 C79A H79E 109.5 . .
C77 C79A H79F 109.5 . .
H79D C79A H79E 109.5 . .
H79D C79A H79F 109.5 . .
H79E C79A H79F 109.5 . .
C77 C80 H80A 109.5 . .
C77 C80 H80B 109.5 . .
C77 C80 H80C 109.5 . .
H80A C80 H80B 109.5 . .
H80A C80 H80C 109.5 . .
H80B C80 H80C 109.5 . .
C77 C80A H80D 109.5 . .
C77 C80A H80E 109.5 . .
C77 C80A H80F 109.5 . .
H80D C80A H80E 109.5 . .
H80D C80A H80F 109.5 . .
H80E C80A H80F 109.5 . .
C82 C81 C62 109.5(5) . .
C82 C81 C83 109.3(6) . .
C82 C81 C84 109.3(7) . .
C83 C81 C62 111.2(5) . .
C84 C81 C62 110.4(5) . .
C84 C81 C83 107.1(6) . .
C81 C82 H82A 109.5 . .
C81 C82 H82B 109.5 . .
C81 C82 H82C 109.5 . .
H82A C82 H82B 109.5 . .
H82A C82 H82C 109.5 . .
H82B C82 H82C 109.5 . .
C81 C83 H83A 109.5 . .
C81 C83 H83B 109.5 . .
C81 C83 H83C 109.5 . .
H83A C83 H83B 109.5 . .
H83A C83 H83C 109.5 . .
H83B C83 H83C 109.5 . .
C81 C84 H84A 109.5 . .
C81 C84 H84B 109.5 . .
C81 C84 H84C 109.5 . .
H84A C84 H84B 109.5 . .
H84A C84 H84C 109.5 . .
H84B C84 H84C 109.5 . .
C69 C85 C87 109.0(7) . .
C86 C85 C69 109.9(8) . .
C86 C85 C87 106.6(9) . .
C86 C85 C88 112.0(8) . .
C88 C85 C69 113.4(9) . .
C88 C85 C87 105.5(8) . .
C85 C86 H86A 109.5 . .
C85 C86 H86B 109.5 . .
C85 C86 H86C 109.5 . .
H86A C86 H86B 109.5 . .
H86A C86 H86C 109.5 . .
H86B C86 H86C 109.5 . .
C85 C87 H87A 109.5 . .
C85 C87 H87B 109.5 . .
C85 C87 H87C 109.5 . .
H87A C87 H87B 109.5 . .
H87A C87 H87C 109.5 . .
H87B C87 H87C 109.5 . .
C85 C88 H88A 109.5 . .
C85 C88 H88B 109.5 . .
C85 C88 H88C 109.5 . .
H88A C88 H88B 109.5 . .
H88A C88 H88C 109.5 . .
H88B C88 H88C 109.5 . .
N1 C89 H89 118.0 . .
O10 C89 H89 118.0 . .
O10 C89 N1 124.0(9) . .
N1 C89A H89A 112.1 . .
O10 C89A H89A 112.1 . .
O10 C89A N1 135.7(14) . .
H90D C90 H90E 109.5 . .
H90D C90 H90F 109.5 . .
H90E C90 H90F 109.5 . .
N1 C90 H90D 109.5 . .
N1 C90 H90E 109.5 . .
N1 C90 H90F 109.5 . .
H90A C90A H90B 109.5 . .
H90A C90A H90C 109.5 . .
H90B C90A H90C 109.5 . .
N1 C90A H90A 109.5 . .
N1 C90A H90B 109.5 . .
N1 C90A H90C 109.5 . .
H91D C91 H91E 109.5 . .
H91D C91 H91F 109.5 . .
H91E C91 H91F 109.5 . .
N1 C91 H91D 109.5 . .
N1 C91 H91E 109.5 . .
N1 C91 H91F 109.5 . .
H91A C91A H91B 109.5 . .
H91A C91A H91C 109.5 . .
H91B C91A H91C 109.5 . .
N1 C91A H91A 109.5 . .
N1 C91A H91B 109.5 . .
N1 C91A H91C 109.5 . .
N3 C95 H95 118.6 . .
N3A C95 H95A 118.9 . .
O14 C95 H95 118.6 . .
O14 C95 H95A 118.9 . .
O14 C95 N3 122.9(6) . .
O14 C95 N3A 122.3(8) . .
H96A C96 H96B 109.5 . .
H96A C96 H96C 109.5 . .
H96B C96 H96C 109.5 . .
N3 C96 H96A 109.5 . .
N3 C96 H96B 109.5 . .
N3 C96 H96C 109.5 . .
H96D C96A H96E 109.5 . .
H96D C96A H96F 109.5 . .
H96E C96A H96F 109.5 . .
N3A C96A H96D 109.5 . .
N3A C96A H96E 109.5 . .
N3A C96A H96F 109.5 . .
H97A C97 H97B 109.5 . .
H97A C97 H97C 109.5 . .
H97B C97 H97C 109.5 . .
N3 C97 H97A 109.5 . .
N3 C97 H97B 109.5 . .
N3 C97 H97C 109.5 . .
H97D C97A H97E 109.5 . .
H97D C97A H97F 109.5 . .
H97E C97A H97F 109.5 . .
N3A C97A H97D 109.5 . .
N3A C97A H97E 109.5 . .
N3A C97A H97F 109.5 . .
N2 C98 H98 117.1 . .
O11 C98 H98 117.1 . .
O11 C98 N2 125.8(7) . .
H99A C99 H99B 109.5 . .
H99A C99 H99C 109.5 . .
H99B C99 H99C 109.5 . .
N2 C99 H99A 109.5 . .
N2 C99 H99B 109.5 . .
N2 C99 H99C 109.5 . .
H10A C100 H10B 109.5 . .
H10A C100 H10C 109.5 . .
H10B C100 H10C 109.5 . .
N2 C100 H10A 109.5 . .
N2 C100 H10B 109.5 . .
N2 C100 H10C 109.5 . .
H10D C101 H10E 108.4 . .
C102 C101 H10D 110.1 . .
C102 C101 H10E 110.1 . .
O17 C101 H10D 110.1 . .
O17 C101 H10E 110.1 . .
O17 C101 C102 108.1(4) . .
C101 C102 H10F 110.8 . .
C101 C102 H10G 110.8 . .
H10F C102 H10G 108.9 . .
N4 C102 C101 104.7(4) . .
N4 C102 H10F 110.8 . .
N4 C102 H10G 110.8 . .
H10H C103 H10I 108.8 . .
C104 C103 H10H 110.6 . .
C104 C103 H10I 110.6 . .
N4 C103 H10H 110.6 . .
N4 C103 H10I 110.6 . .
N4 C103 C104 105.5(4) . .
C103 C104 H10J 110.0 . .
C103 C104 H10K 110.0 . .
H10J C104 H10K 108.4 . .
O18 C104 C103 108.4(4) . .
O18 C104 H10J 110.0 . .
O18 C104 H10K 110.0 . .
H10L C105 H10M 108.3 . .
C106 C105 H10L 110.0 . .
C106 C105 H10M 110.0 . .
O15 C105 H10L 110.0 . .
O15 C105 H10M 110.0 . .
O15 C105 C106 108.6(4) . .
C105 C106 H10N 110.6 . .
C105 C106 H10O 110.6 . .
H10N C106 H10O 108.7 . .
N5 C106 C105 105.8(5) . .
N5 C106 H10N 110.6 . .
N5 C106 H10O 110.6 . .
H10P C107 H10Q 108.7 . .
C118 C107 H10P 110.5 5_655 .
C118 C107 H10Q 110.5 5_655 .
N5 C107 H10P 110.5 . .
N5 C107 H10Q 110.5 . .
N5 C107 C118 106.3(5) . 5_655
N6 C108 H108 118.5 . .
O19 C108 H108 118.5 . .
O19 C108 N6 123.0(7) . .
H10R C109 H10S 109.5 . .
H10R C109 H10T 109.5 . .
H10S C109 H10T 109.5 . .
N6 C109 H10R 109.5 . .
N6 C109 H10S 109.5 . .
N6 C109 H10T 109.5 . .
H11M C110 H11N 109.5 . .
H11M C110 H11O 109.5 . .
H11N C110 H11O 109.5 . .
N6 C110 H11M 109.5 . .
N6 C110 H11N 109.5 . .
N6 C110 H11O 109.5 . .
H11P C111 H11Q 108.2 . .
C112 C111 H11P 109.7 . .
C112 C111 H11Q 109.7 . .
N7 C111 H11P 109.7 . .
N7 C111 H11Q 109.7 . .
N7 C111 C112 109.9(5) . .
C111 C112 H11R 110.2 . .
C111 C112 H11S 110.2 . .
H11R C112 H11S 108.5 . .
O21 C112 C111 107.6(5) . .
O21 C112 H11R 110.2 . .
O21 C112 H11S 110.2 . .
H11H C113 H11I 108.2 . .
C114 C113 H11H 109.7 . .
C114 C113 H11I 109.7 . .
N7 C113 H11H 109.7 . .
N7 C113 H11I 109.7 . .
N7 C113 C114 110.0(5) . .
C113 C114 H11A 110.2 . .
C113 C114 H11B 110.2 . .
H11A C114 H11B 108.5 . .
O22 C114 C113 107.7(4) . .
O22 C114 H11A 110.2 . .
O22 C114 H11B 110.2 . .
N8 C115 H115 117.5 . .
O24 C115 H115 117.5 . .
O24 C115 N8 125.0(9) . .
H11E C116 H11F 109.5 . .
H11E C116 H11G 109.5 . .
H11F C116 H11G 109.5 . .
N8 C116 H11E 109.5 . .
N8 C116 H11F 109.5 . .
N8 C116 H11G 109.5 . .
H11J C117 H11K 109.5 . .
H11J C117 H11L 109.5 . .
H11K C117 H11L 109.5 . .
N8 C117 H11J 109.5 . .
N8 C117 H11K 109.5 . .
N8 C117 H11L 109.5 . .
C107 C118 H11C 110.0 5_655 .
C107 C118 H11D 110.0 5_655 .
H11C C118 H11D 108.4 . .
O25 C118 C107 108.3(5) . 5_655
O25 C118 H11C 110.0 . .
O25 C118 H11D 110.0 . .
H20A C200 H20B 109.5 . .
H20A C200 H20C 109.5 . .
H20B C200 H20C 109.5 . .
N200 C200 H20A 109.5 . .
N200 C200 H20B 109.5 . .
N200 C200 H20C 109.5 . .
H20D C201 H20E 109.5 . .
H20D C201 H20F 109.5 . .
H20E C201 H20F 109.5 . .
N200 C201 H20D 109.5 . .
N200 C201 H20E 109.5 . .
N200 C201 H20F 109.5 . .
N200 C202 H202 120.9 . .
O3AA C202 H202 120.9 . .
O3AA C202 N200 118.2(16) . .
H20G C203 H20H 109.5 . .
H20G C203 H20I 109.5 . .
H20H C203 H20I 109.5 . .
O201 C203 H20G 109.5 . .
O201 C203 H20H 109.5 . .
O201 C203 H20I 109.5 . .
Mn5 Cl1 Mn6 105.79(5) . .
Mn9 Cl2 Mn7 105.21(5) . .
Mn9 Cl3 Mn10 104.76(5) . .
O1 Mn1 O8 82.62(15) . .
O1 Mn1 O10 90.51(15) . .
O1 Mn1 O23 174.73(16) . 5_655
O2 Mn1 O1 90.91(17) . .
O2 Mn1 O8 81.98(15) . .
O2 Mn1 O10 92.11(15) . .
O2 Mn1 O23 88.30(17) . 5_655
O3 Mn1 O1 89.94(18) . .
O3 Mn1 O2 177.42(17) . .
O3 Mn1 O8 95.72(15) . .
O3 Mn1 O10 90.32(16) . .
O3 Mn1 O23 90.63(18) . 5_655
O8 Mn1 O10 170.83(15) . .
O23 Mn1 O8 92.11(15) 5_655 .
O23 Mn1 O10 94.72(15) 5_655 .
O4 Mn2 O5 90.31(18) . .
O4 Mn2 O6 177.77(18) . .
O4 Mn2 O7 90.12(18) . .
O4 Mn2 O9 95.11(15) . .
O4 Mn2 O11 88.17(15) . .
O5 Mn2 O9 90.74(15) . .
O5 Mn2 O11 94.43(14) . .
O6 Mn2 O5 88.37(17) . .
O6 Mn2 O7 91.01(17) . .
O6 Mn2 O9 83.11(14) . .
O6 Mn2 O11 93.72(15) . .
O7 Mn2 O5 174.10(16) . .
O7 Mn2 O9 83.37(16) . .
O7 Mn2 O11 91.46(15) . .
O9 Mn2 O11 173.87(15) . .
O1 Mn3 O8 71.28(13) . .
O1 Mn3 O9 117.79(13) . .
O7 Mn3 O1 92.17(16) . .
O7 Mn3 O8 116.79(13) . .
O7 Mn3 O9 69.89(13) . .
O8 Mn3 O9 66.60(11) . .
O14 Mn3 O1 90.38(14) . .
O14 Mn3 O7 90.08(14) . .
O14 Mn3 O8 147.21(13) . .
O14 Mn3 O9 145.06(13) . .
O15 Mn3 O1 92.46(14) . .
O15 Mn3 O7 172.52(14) . .
O15 Mn3 O8 70.33(13) . .
O15 Mn3 O9 112.86(13) . .
O15 Mn3 O14 84.01(14) . .
O17 Mn3 O1 173.42(14) . .
O17 Mn3 O7 91.71(15) . .
O17 Mn3 O8 111.53(13) . .
O17 Mn3 O9 68.60(12) . .
O17 Mn3 O14 84.30(14) . .
O17 Mn3 O15 83.16(13) . .
O8 Mn4 O16 96.28(14) . .
O9 Mn4 O8 91.40(18) . .
O9 Mn4 O16 96.60(14) . .
O12 Mn4 O8 93.74(16) . .
O12 Mn4 O9 172.28(16) . .
O12 Mn4 O13 81.63(14) . .
O12 Mn4 O16 88.57(14) . .
O13 Mn4 O8 172.79(16) . .
O13 Mn4 O9 92.68(16) . .
O13 Mn4 O16 89.16(14) . .
N4 Mn5 Cl1 95.66(13) . .
N4 Mn5 O6 97.54(16) . .
O6 Mn5 Cl1 165.34(11) . .
O9 Mn5 Cl1 87.05(11) . .
O9 Mn5 N4 174.92(18) . .
O9 Mn5 O6 79.32(15) . .
O9 Mn5 O17 91.04(17) . .
O9 Mn5 O18 99.19(17) . .
O17 Mn5 Cl1 88.66(12) . .
O17 Mn5 N4 84.74(17) . .
O17 Mn5 O6 86.24(15) . .
O17 Mn5 O18 167.88(15) . .
O18 Mn5 Cl1 98.28(12) . .
O18 Mn5 N4 84.69(17) . .
O18 Mn5 O6 89.28(15) . .
N5 Mn6 Cl1 91.97(15) . .
N5 Mn6 O2 101.82(18) . .
O2 Mn6 Cl1 164.80(11) . .
O8 Mn6 Cl1 86.33(11) . .
O8 Mn6 N5 174.9(2) . .
O8 Mn6 O2 79.38(15) . .
O8 Mn6 O15 90.71(17) . .
O8 Mn6 O25 100.50(17) . 5_655
O15 Mn6 Cl1 89.86(12) . .
O15 Mn6 N5 84.46(19) . .
O15 Mn6 O2 85.19(15) . .
O15 Mn6 O25 167.62(16) . 5_655
O25 Mn6 Cl1 96.03(13) 5_655 .
O25 Mn6 N5 84.46(19) 5_655 .
O25 Mn6 O2 91.69(16) 5_655 .
O5 Mn7 Cl2 90.15(10) . .
O5 Mn7 O18 91.55(15) . .
O5 Mn7 O19 131.82(16) . .
O13 Mn7 Cl2 98.12(10) . .
O13 Mn7 O5 114.64(15) . .
O13 Mn7 O18 91.90(14) . .
O13 Mn7 O19 113.26(15) . .
O18 Mn7 Cl2 168.07(10) . .
O19 Mn7 Cl2 88.13(12) . .
O19 Mn7 O18 81.95(15) . .
N7 Mn8 Mn9 124.48(14) . 5_655
O12 Mn8 Mn9 91.95(11) . 5_655
O12 Mn8 N7 94.50(17) . .
O12 Mn8 O13 83.88(14) . .
O12 Mn8 O20 96.37(15) . .
O12 Mn8 O21 90.89(16) . .
O12 Mn8 O22 175.09(16) . .
O13 Mn8 Mn9 140.25(11) . 5_655
O13 Mn8 N7 95.27(18) . .
O13 Mn8 O20 95.87(15) . .
O13 Mn8 O21 174.63(16) . .
O13 Mn8 O22 91.49(16) . .
O20 Mn8 Mn9 45.18(10) . 5_655
O20 Mn8 N7 165.18(17) . .
O20 Mn8 O21 85.91(15) . .
O20 Mn8 O22 85.74(15) . .
O21 Mn8 Mn9 40.88(11) . 5_655
O21 Mn8 N7 83.88(18) . .
O22 Mn8 Mn9 92.68(12) . 5_655
O22 Mn8 N7 84.24(17) . .
O22 Mn8 O21 93.70(17) . .
Cl3 Mn9 Cl2 93.09(5) . .
O20 Mn9 Cl2 96.43(9) . .
O20 Mn9 Cl2 169.46(10) 5_655 .
O20 Mn9 Cl3 93.95(9) 5_655 .
O20 Mn9 Cl3 166.67(10) . .
O20 Mn9 O20 78.01(13) . 5_655
O21 Mn9 Cl2 97.88(10) 5_655 .
O21 Mn9 Cl3 95.68(12) 5_655 .
O21 Mn9 O20 73.62(13) 5_655 5_655
O21 Mn9 O20 92.25(14) 5_655 .
O22 Mn9 Cl2 95.98(11) . .
O22 Mn9 Cl3 96.01(10) . .
O22 Mn9 O20 91.08(14) . 5_655
O22 Mn9 O20 73.77(13) . .
O22 Mn9 O21 161.33(16) . 5_655
O12 Mn10 Cl3 97.47(10) 5_655 .
O12 Mn10 O23 114.53(14) 5_655 .
O12 Mn10 O24 120.92(16) 5_655 .
O12 Mn10 O25 88.24(14) 5_655 .
O23 Mn10 Cl3 88.99(11) . .
O23 Mn10 O24 124.37(17) . .
O23 Mn10 O25 93.98(15) . .
O24 Mn10 Cl3 88.27(13) . .
O24 Mn10 O25 83.76(16) . .
O25 Mn10 Cl3 171.82(11) . .
C89 N1 C90 122.1(7) . .
C89 N1 C91 119.4(7) . .
C89A N1 C90A 86.7(9) . .
C89A N1 C91A 153.7(11) . .
C90 N1 C91 118.4(7) . .
C91A N1 C90A 119.6(10) . .
C98 N2 C99 120.7(6) . .
C98 N2 C100 120.8(6) . .
C100 N2 C99 118.5(5) . .
C95 N3 C96 120.4(8) . .
C95 N3 C97 120.9(8) . .
C96 N3 C97 118.7(8) . .
C95 N3A C96A 120.3(12) . .
C95 N3A C97A 122.8(11) . .
C96A N3A C97A 116.8(12) . .
C102 N4 C103 116.9(4) . .
C102 N4 Mn5 104.6(3) . .
C103 N4 Mn5 105.7(3) . .
C106 N5 Mn6 104.8(4) . .
C107 N5 C106 118.4(5) . .
C107 N5 Mn6 105.7(4) . .
C108 N6 C109 121.7(6) . .
C108 N6 C110 121.2(5) . .
C110 N6 C109 117.1(5) . .
C111 N7 Mn8 106.5(3) . .
C113 N7 C111 115.6(5) . .
C113 N7 Mn8 107.1(3) . .
C115 N8 C116 122.5(8) . .
C115 N8 C117 119.6(7) . .
C116 N8 C117 117.9(7) . .
C200 N200 C201 117.3(12) . .
C200 N200 C202 109.8(11) . .
C202 N200 C201 132.2(13) . .
C6 O1 Mn1 120.5(3) . .
C6 O1 Mn3 129.5(3) . .
Mn1 O1 Mn3 109.72(18) . .
C13 O2 Mn1 119.7(3) . .
C13 O2 Mn6 145.0(4) . .
Mn1 O2 Mn6 95.25(15) . .
C27 O3 Mn1 123.4(3) . .
C51 O4 Mn2 125.9(3) . .
C58 O5 Mn2 114.3(3) . .
C58 O5 Mn7 125.0(3) . .
Mn2 O5 Mn7 120.38(17) . .
C65 O6 Mn2 121.5(3) . .
C65 O6 Mn5 144.5(3) . .
Mn2 O6 Mn5 93.93(14) . .
C72 O7 Mn2 118.0(3) . .
C72 O7 Mn3 130.5(3) . .
Mn2 O7 Mn3 111.08(19) . .
Mn1 O8 Mn3 96.27(15) . .
Mn4 O8 Mn1 134.74(19) . .
Mn4 O8 Mn3 102.41(16) . .
Mn6 O8 Mn1 102.67(16) . .
Mn6 O8 Mn3 95.16(15) . .
Mn6 O8 Mn4 116.02(19) . .
Mn2 O9 Mn3 95.58(15) . .
Mn4 O9 Mn2 135.61(19) . .
Mn4 O9 Mn3 99.39(16) . .
Mn5 O9 Mn2 103.20(16) . .
Mn5 O9 Mn3 94.06(15) . .
Mn5 O9 Mn4 117.00(19) . .
C89 O10 Mn1 148.4(6) . .
C89A O10 Mn1 154.5(8) . .
C98 O11 Mn2 147.5(4) . .
Mn4 O12 Mn10 123.91(17) . 5_655
Mn8 O12 Mn4 97.32(15) . .
Mn8 O12 Mn10 137.29(18) . 5_655
Mn4 O13 Mn7 123.08(18) . .
Mn8 O13 Mn4 97.05(15) . .
Mn8 O13 Mn7 138.57(19) . .
C95 O14 Mn3 133.8(4) . .
C105 O15 Mn3 141.1(3) . .
C105 O15 Mn6 114.4(3) . .
Mn6 O15 Mn3 103.08(16) . .
Mn4 O16 H16A 103.8 . .
Mn4 O16 H16B 106.7 . .
H16A O16 H16B 90.6 . .
C101 O17 Mn3 139.7(3) . .
C101 O17 Mn5 114.1(3) . .
Mn5 O17 Mn3 105.69(16) . .
C104 O18 Mn5 113.7(3) . .
C104 O18 Mn7 131.1(3) . .
Mn5 O18 Mn7 115.12(18) . .
C108 O19 Mn7 132.0(4) . .
Mn8 O20 Mn9 97.88(14) . .
Mn8 O20 Mn9 97.73(14) . 5_655
Mn9 O20 Mn9 101.99(13) . 5_655
C112 O21 Mn8 116.2(3) . .
C112 O21 Mn9 139.4(3) . 5_655
Mn8 O21 Mn9 102.45(16) . 5_655
C114 O22 Mn8 114.6(3) . .
C114 O22 Mn9 139.0(3) . .
Mn8 O22 Mn9 102.15(16) . .
C20 O23 Mn1 116.7(3) 5_655 5_655
C20 O23 Mn10 121.5(3) 5_655 .
Mn1 O23 Mn10 121.13(17) 5_655 .
C115 O24 Mn10 131.1(5) . .
C118 O25 Mn6 113.9(4) . 5_655
C118 O25 Mn10 130.8(4) . .
Mn6 O25 Mn10 115.32(18) 5_655 .

loop_
_geom_bond_atom_site_label_1
_geom_bond_atom_site_label_2
_geom_bond_distance
_geom_bond_site_symmetry_2
C1 C2 1.376(11) .
C1 C6 1.401(9) .
C1 C28 1.531(11) .
C1 C28A 1.632(11) .
C2 H2 0.9500 .
C2 C3 1.381(10) .
C3 C4 1.404(9) .
C3 C41 1.507(12) .
C4 H4 0.9500 .
C4 C5 1.391(8) .
C5 C6 1.415(7) .
C5 C7 1.510(8) .
C6 O1 1.350(7) .
C7 H7A 0.9900 .
C7 H7B 0.9900 .
C7 C8 1.513(8) .
C8 C9 1.399(7) .
C8 C13 1.394(8) .
C9 H9 0.9500 .
C9 C10 1.391(8) .
C10 C11 1.378(9) .
C10 C37 1.536(9) .
C11 H11 0.9500 .
C11 C12 1.404(8) .
C12 C13 1.405(8) .
C12 C14 1.518(8) .
C13 O2 1.359(6) .
C14 H14A 0.9900 .
C14 H14B 0.9900 .
C14 C15 1.520(9) .
C15 C16 1.404(8) .
C15 C20 1.391(9) .
C16 H16 0.9500 .
C16 C17 1.369(10) .
C17 C18 1.393(10) .
C17 C33 1.551(9) .
C18 H18 0.9500 .
C18 C19 1.396(8) .
C19 C20 1.388(9) .
C19 C21 1.512(9) .
C20 O23 1.370(6) 5_655
C21 H21A 0.9900 .
C21 H21B 0.9900 .
C21 C22 1.514(8) .
C22 C23 1.371(8) .
C22 C27 1.400(7) .
C23 H23 0.9500 .
C23 C24 1.398(8) .
C24 C25 1.393(10) .
C24 C29 1.501(10) .
C25 H25 0.9500 .
C25 C26 1.384(11) .
C26 C27 1.398(9) .
C26 C28 1.525(11) .
C26 C28A 1.631(11) .
C27 O3 1.345(7) .
C28 H28 1.0000 .
C28 C45 1.528(13) .
C28A H28A 1.0000 .
C28A C45A 1.520(12) .
C29 C30 1.510(10) .
C29 C31 1.520(13) .
C29 C32 1.548(12) .
C30 H30A 0.9800 .
C30 H30B 0.9800 .
C30 H30C 0.9800 .
C31 H31A 0.9800 .
C31 H31B 0.9800 .
C31 H31C 0.9800 .
C32 H32A 0.9800 .
C32 H32B 0.9800 .
C32 H32C 0.9800 .
C33 C34 1.488(14) .
C33 C35 1.513(12) .
C33 C36 1.525(11) .
C34 H34A 0.9800 .
C34 H34B 0.9800 .
C34 H34C 0.9800 .
C35 H35A 0.9800 .
C35 H35B 0.9800 .
C35 H35C 0.9800 .
C36 H36A 0.9800 .
C36 H36B 0.9800 .
C36 H36C 0.9800 .
C37 C38 1.527(11) .
C37 C39 1.525(11) .
C37 C40 1.522(10) .
C38 H38A 0.9800 .
C38 H38B 0.9800 .
C38 H38C 0.9800 .
C39 H39A 0.9800 .
C39 H39B 0.9800 .
C39 H39C 0.9800 .
C40 H40A 0.9800 .
C40 H40B 0.9800 .
C40 H40C 0.9800 .
C41 C42 1.513(12) .
C41 C43 1.558(13) .
C41 C44 1.535(13) .
C42 H42A 0.9800 .
C42 H42B 0.9800 .
C42 H42C 0.9800 .
C43 H43A 0.9800 .
C43 H43B 0.9800 .
C43 H43C 0.9800 .
C44 H44A 0.9800 .
C44 H44B 0.9800 .
C44 H44C 0.9800 .
C45 H45 1.0000 .
C45 C46 1.633(11) .
C45 C71 1.627(11) .
C45A H45A 1.0000 .
C45A C46 1.521(11) .
C45A C71 1.537(11) .
C46 C47 1.379(11) .
C46 C51 1.402(9) .
C47 H47 0.9500 .
C47 C48 1.403(9) .
C48 C49 1.391(8) .
C48 C73 1.515(11) .
C49 H49 0.9500 .
C49 C50 1.388(8) .
C50 C51 1.405(7) .
C50 C52 1.509(8) .
C51 O4 1.337(7) .
C52 H52A 0.9900 .
C52 H52B 0.9900 .
C52 C53 1.510(8) .
C53 C54 1.398(8) .
C53 C58 1.401(8) .
C54 H54 0.9500 .
C54 C55 1.394(9) .
C55 C56 1.371(10) .
C55 C77 1.530(8) .
C56 H56 0.9500 .
C56 C57 1.398(8) .
C57 C58 1.393(8) .
C57 C59 1.512(9) .
C58 O5 1.369(6) .
C59 H59A 0.9900 .
C59 H59B 0.9900 .
C59 C60 1.532(8) .
C60 C61 1.383(8) .
C60 C65 1.410(7) .
C61 H61 0.9500 .
C61 C62 1.384(8) .
C62 C63 1.408(8) .
C62 C81 1.539(8) .
C63 H63 0.9500 .
C63 C64 1.402(7) .
C64 C65 1.403(7) .
C64 C66 1.518(7) .
C65 O6 1.362(6) .
C66 H66A 0.9900 .
C66 H66B 0.9900 .
C66 C67 1.499(8) .
C67 C68 1.397(8) .
C67 C72 1.407(7) .
C68 H68 0.9500 .
C68 C69 1.380(8) .
C69 C70 1.410(10) .
C69 C85 1.535(12) .
C70 H70 0.9500 .
C70 C71 1.379(11) .
C71 C72 1.396(9) .
C72 O7 1.347(7) .
C73 C74 1.527(10) .
C73 C75 1.547(12) .
C73 C76 1.541(11) .
C74 H74A 0.9800 .
C74 H74B 0.9800 .
C74 H74C 0.9800 .
C75 H75A 0.9800 .
C75 H75B 0.9800 .
C75 H75C 0.9800 .
C76 H76A 0.9800 .
C76 H76B 0.9800 .
C76 H76C 0.9800 .
C77 C78 1.576(11) .
C77 C78A 1.488(16) .
C77 C79 1.498(11) .
C77 C79A 1.578(16) .
C77 C80 1.527(11) .
C77 C80A 1.596(16) .
C78 H78A 0.9800 .
C78 H78B 0.9800 .
C78 H78C 0.9800 .
C78A H78D 0.9800 .
C78A H78E 0.9800 .
C78A H78F 0.9800 .
C79 H79A 0.9800 .
C79 H79B 0.9800 .
C79 H79C 0.9800 .
C79A H79D 0.9800 .
C79A H79E 0.9800 .
C79A H79F 0.9800 .
C80 H80A 0.9800 .
C80 H80B 0.9800 .
C80 H80C 0.9800 .
C80A H80D 0.9800 .
C80A H80E 0.9800 .
C80A H80F 0.9800 .
C81 C82 1.525(9) .
C81 C83 1.537(8) .
C81 C84 1.532(9) .
C82 H82A 0.9800 .
C82 H82B 0.9800 .
C82 H82C 0.9800 .
C83 H83A 0.9800 .
C83 H83B 0.9800 .
C83 H83C 0.9800 .
C84 H84A 0.9800 .
C84 H84B 0.9800 .
C84 H84C 0.9800 .
C85 C86 1.511(11) .
C85 C87 1.558(12) .
C85 C88 1.512(11) .
C86 H86A 0.9800 .
C86 H86B 0.9800 .
C86 H86C 0.9800 .
C87 H87A 0.9800 .
C87 H87B 0.9800 .
C87 H87C 0.9800 .
C88 H88A 0.9800 .
C88 H88B 0.9800 .
C88 H88C 0.9800 .
C89 H89 0.9500 .
C89 N1 1.403(9) .
C89 O10 1.176(8) .
C89A H89A 0.9500 .
C89A N1 1.382(12) .
C89A O10 1.076(13) .
C90 H90D 0.9800 .
C90 H90E 0.9800 .
C90 H90F 0.9800 .
C90 N1 1.423(9) .
C90A H90A 0.9800 .
C90A H90B 0.9800 .
C90A H90C 0.9800 .
C90A N1 1.504(13) .
C91 H91D 0.9800 .
C91 H91E 0.9800 .
C91 H91F 0.9800 .
C91 N1 1.460(9) .
C91A H91A 0.9800 .
C91A H91B 0.9800 .
C91A H91C 0.9800 .
C91A N1 1.420(12) .
C95 H95 0.9500 .
C95 H95A 0.9500 .
C95 N3 1.356(10) .
C95 N3A 1.382(12) .
C95 O14 1.214(7) .
C96 H96A 0.9800 .
C96 H96B 0.9800 .
C96 H96C 0.9800 .
C96 N3 1.459(11) .
C96A H96D 0.9800 .
C96A H96E 0.9800 .
C96A H96F 0.9800 .
C96A N3A 1.462(15) .
C97 H97A 0.9800 .
C97 H97B 0.9800 .
C97 H97C 0.9800 .
C97 N3 1.460(11) .
C97A H97D 0.9800 .
C97A H97E 0.9800 .
C97A H97F 0.9800 .
C97A N3A 1.466(14) .
C98 H98 0.9500 .
C98 N2 1.333(8) .
C98 O11 1.204(7) .
C99 H99A 0.9800 .
C99 H99B 0.9800 .
C99 H99C 0.9800 .
C99 N2 1.462(8) .
C100 H10A 0.9800 .
C100 H10B 0.9800 .
C100 H10C 0.9800 .
C100 N2 1.430(8) .
C101 H10D 0.9900 .
C101 H10E 0.9900 .
C101 C102 1.519(7) .
C101 O17 1.416(6) .
C102 H10F 0.9900 .
C102 H10G 0.9900 .
C102 N4 1.476(7) .
C103 H10H 0.9900 .
C103 H10I 0.9900 .
C103 C104 1.516(8) .
C103 N4 1.481(7) .
C104 H10J 0.9900 .
C104 H10K 0.9900 .
C104 O18 1.428(7) .
C105 H10L 0.9900 .
C105 H10M 0.9900 .
C105 C106 1.501(8) .
C105 O15 1.417(6) .
C106 H10N 0.9900 .
C106 H10O 0.9900 .
C106 N5 1.473(8) .
C107 H10P 0.9900 .
C107 H10Q 0.9900 .
C107 C118 1.506(9) 5_655
C107 N5 1.473(8) .
C108 H108 0.9500 .
C108 N6 1.357(8) .
C108 O19 1.222(7) .
C109 H10R 0.9800 .
C109 H10S 0.9800 .
C109 H10T 0.9800 .
C109 N6 1.469(8) .
C110 H11M 0.9800 .
C110 H11N 0.9800 .
C110 H11O 0.9800 .
C110 N6 1.453(8) .
C111 H11P 0.9900 .
C111 H11Q 0.9900 .
C111 C112 1.520(9) .
C111 N7 1.486(8) .
C112 H11R 0.9900 .
C112 H11S 0.9900 .
C112 O21 1.413(7) .
C113 H11H 0.9900 .
C113 H11I 0.9900 .
C113 C114 1.512(9) .
C113 N7 1.484(7) .
C114 H11A 0.9900 .
C114 H11B 0.9900 .
C114 O22 1.414(6) .
C115 H115 0.9500 .
C115 N8 1.349(9) .
C115 O24 1.223(8) .
C116 H11E 0.9800 .
C116 H11F 0.9800 .
C116 H11G 0.9800 .
C116 N8 1.450(9) .
C117 H11J 0.9800 .
C117 H11K 0.9800 .
C117 H11L 0.9800 .
C117 N8 1.451(10) .
C118 C107 1.506(9) 5_655
C118 H11C 0.9900 .
C118 H11D 0.9900 .
C118 O25 1.426(7) .
C200 H20A 0.9800 .
C200 H20B 0.9800 .
C200 H20C 0.9800 .
C200 N200 1.430(11) .
C201 H20D 0.9800 .
C201 H20E 0.9800 .
C201 H20F 0.9800 .
C201 N200 1.456(11) .
C202 H202 0.9500 .
C202 N200 1.436(11) .
C202 O3AA 1.206(13) .
C203 H20G 0.9800 .
C203 H20H 0.9800 .
C203 H20I 0.9800 .
C203 O201 1.359(15) .
Cl1 Mn5 2.7804(16) .
Cl1 Mn6 2.8271(16) .
Cl2 Mn7 2.5214(15) .
Cl2 Mn9 2.4969(14) .
Cl3 Mn9 2.4907(14) .
Cl3 Mn10 2.5312(16) .
Mn1 O1 1.942(4) .
Mn1 O2 1.927(4) .
Mn1 O3 1.890(4) .
Mn1 O8 2.143(3) .
Mn1 O10 2.239(4) .
Mn1 O23 1.968(4) 5_655
Mn2 O4 1.897(4) .
Mn2 O5 1.975(4) .
Mn2 O6 1.924(4) .
Mn2 O7 1.957(4) .
Mn2 O9 2.120(3) .
Mn2 O11 2.249(4) .
Mn3 O1 2.210(4) .
Mn3 O7 2.209(4) .
Mn3 O8 2.415(4) .
Mn3 O9 2.509(4) .
Mn3 O14 2.200(4) .
Mn3 O15 2.180(4) .
Mn3 O17 2.168(3) .
Mn4 O8 1.894(3) .
Mn4 O9 1.884(4) .
Mn4 O12 1.865(3) .
Mn4 O13 1.866(3) .
Mn4 O16 2.281(4) .
Mn5 N4 2.018(4) .
Mn5 O6 2.321(4) .
Mn5 O9 1.849(4) .
Mn5 O17 1.866(4) .
Mn5 O18 1.890(4) .
Mn6 N5 2.021(5) .
Mn6 O2 2.295(4) .
Mn6 O8 1.859(4) .
Mn6 O15 1.871(4) .
Mn6 O25 1.891(4) 5_655
Mn7 O5 2.134(4) .
Mn7 O13 2.028(3) .
Mn7 O18 2.137(4) .
Mn7 O19 2.136(4) .
Mn8 Mn9 3.1491(11) 5_655
Mn8 N7 2.043(5) .
Mn8 O12 1.821(3) .
Mn8 O13 1.828(3) .
Mn8 O20 1.916(3) .
Mn8 O21 1.926(4) .
Mn8 O22 1.924(4) .
Mn9 O20 2.254(3) 5_655
Mn9 O20 2.240(3) .
Mn9 O21 2.111(4) 5_655
Mn9 O22 2.110(4) .
Mn10 O12 2.029(3) 5_655
Mn10 O23 2.120(4) .
Mn10 O24 2.127(4) .
Mn10 O25 2.155(4) .
O12 Mn10 2.029(3) 5_655
O16 H16A 0.9716 .
O16 H16B 0.9334 .
O20 Mn9 2.254(3) 5_655
O21 Mn9 2.111(4) 5_655
O23 C20 1.370(6) 5_655
O23 Mn1 1.968(4) 5_655
O25 Mn6 1.891(4) 5_655

loop_
_geom_torsion_atom_site_label_1
_geom_torsion_atom_site_label_2
_geom_torsion_atom_site_label_3
_geom_torsion_atom_site_label_4
_geom_torsion
_geom_torsion_site_symmetry_1
_geom_torsion_site_symmetry_4
C1 C2 C3 C4 0.8(11) . .
C1 C2 C3 C41 -179.2(8) . .
C1 C6 O1 Mn1 91.2(5) . .
C1 C6 O1 Mn3 -96.2(6) . .
C1 C28 C45 C46 174.4(6) . .
C1 C28 C45 C71 62.7(9) . .
C1 C28A C45A C46 175.7(7) . .
C1 C28A C45A C71 -62.1(9) . .
C2 C1 C6 C5 -5.0(8) . .
C2 C1 C6 O1 174.9(5) . .
C2 C1 C28 C26 112.3(8) . .
C2 C1 C28 C45 -128.4(7) . .
C2 C1 C28A C26 74.7(9) . .
C2 C1 C28A C45A -41.4(12) . .
C2 C3 C4 C5 -1.4(10) . .
C2 C3 C41 C42 -4.3(14) . .
C2 C3 C41 C43 -118.8(9) . .
C2 C3 C41 C44 122.7(10) . .
C3 C4 C5 C6 -1.2(9) . .
C3 C4 C5 C7 -180.0(6) . .
C4 C3 C41 C42 175.7(9) . .
C4 C3 C41 C43 61.2(12) . .
C4 C3 C41 C44 -57.3(12) . .
C4 C5 C6 C1 4.5(8) . .
C4 C5 C6 O1 -175.5(5) . .
C4 C5 C7 C8 -91.2(7) . .
C5 C6 O1 Mn1 -88.9(5) . .
C5 C6 O1 Mn3 83.7(6) . .
C5 C7 C8 C9 85.4(6) . .
C5 C7 C8 C13 -93.0(6) . .
C6 C1 C2 C3 2.3(10) . .
C6 C1 C28 C26 -62.3(11) . .
C6 C1 C28 C45 57.1(10) . .
C6 C1 C28A C26 -108.1(6) . .
C6 C1 C28A C45A 135.8(7) . .
C6 C5 C7 C8 90.1(6) . .
C7 C5 C6 C1 -176.8(5) . .
C7 C5 C6 O1 3.3(7) . .
C7 C8 C9 C10 -179.1(5) . .
C7 C8 C13 C12 177.6(5) . .
C7 C8 C13 O2 -0.2(8) . .
C8 C9 C10 C11 0.1(9) . .
C8 C9 C10 C37 -179.1(6) . .
C8 C13 O2 Mn1 84.6(6) . .
C8 C13 O2 Mn6 -93.9(7) . .
C9 C8 C13 C12 -0.9(8) . .
C9 C8 C13 O2 -178.7(5) . .
C9 C10 C11 C12 1.9(10) . .
C9 C10 C37 C38 -124.7(7) . .
C9 C10 C37 C39 113.7(8) . .
C9 C10 C37 C40 -4.2(11) . .
C10 C11 C12 C13 -3.4(9) . .
C10 C11 C12 C14 172.8(6) . .
C11 C10 C37 C38 56.1(10) . .
C11 C10 C37 C39 -65.5(9) . .
C11 C10 C37 C40 176.5(7) . .
C11 C12 C13 C8 2.8(9) . .
C11 C12 C13 O2 -179.4(5) . .
C11 C12 C14 C15 -87.8(7) . .
C12 C13 O2 Mn1 -93.2(6) . .
C12 C13 O2 Mn6 88.2(7) . .
C12 C14 C15 C16 85.7(7) . .
C12 C14 C15 C20 -88.5(7) . .
C13 C8 C9 C10 -0.6(9) . .
C13 C12 C14 C15 88.2(7) . .
C14 C12 C13 C8 -173.4(6) . .
C14 C12 C13 O2 4.4(9) . .
C14 C15 C16 C17 -174.0(6) . .
C14 C15 C20 C19 171.3(5) . .
C14 C15 C20 O23 -7.2(8) . 5_655
C15 C16 C17 C18 1.8(9) . .
C15 C16 C17 C33 -176.0(6) . .
C16 C15 C20 C19 -3.0(8) . .
C16 C15 C20 O23 178.5(5) . 5_655
C16 C17 C18 C19 -1.8(9) . .
C16 C17 C33 C34 -146.8(10) . .
C16 C17 C33 C35 89.2(9) . .
C16 C17 C33 C36 -27.7(10) . .
C17 C18 C19 C20 -0.5(8) . .
C17 C18 C19 C21 178.9(5) . .
C18 C17 C33 C34 35.4(11) . .
C18 C17 C33 C35 -88.6(9) . .
C18 C17 C33 C36 154.5(7) . .
C18 C19 C20 C15 3.0(8) . .
C18 C19 C20 O23 -178.5(5) . 5_655
C18 C19 C21 C22 -86.1(6) . .
C19 C21 C22 C23 92.7(7) . .
C19 C21 C22 C27 -89.1(6) . .
C20 C15 C16 C17 0.5(9) . .
C20 C19 C21 C22 93.3(6) . .
C21 C19 C20 C15 -176.4(5) . .
C21 C19 C20 O23 2.1(8) . 5_655
C21 C22 C23 C24 178.2(6) . .
C21 C22 C27 C26 179.1(5) . .
C21 C22 C27 O3 -1.4(8) . .
C22 C23 C24 C25 1.2(10) . .
C22 C23 C24 C29 -177.5(7) . .
C22 C27 O3 Mn1 88.3(6) . .
C23 C22 C27 C26 -2.6(8) . .
C23 C22 C27 O3 176.8(5) . .
C23 C24 C25 C26 0.3(10) . .
C23 C24 C29 C30 -178.5(8) . .
C23 C24 C29 C31 59.8(9) . .
C23 C24 C29 C32 -59.8(10) . .
C24 C25 C26 C27 -2.8(10) . .
C24 C25 C26 C28 172.1(7) . .
C24 C25 C26 C28A -179.8(7) . .
C25 C24 C29 C30 3.0(12) . .
C25 C24 C29 C31 -118.7(8) . .
C25 C24 C29 C32 121.6(8) . .
C25 C26 C27 C22 3.9(9) . .
C25 C26 C27 O3 -175.5(5) . .
C25 C26 C28 C1 -113.3(8) . .
C25 C26 C28 C45 127.9(7) . .
C25 C26 C28A C1 -76.1(9) . .
C25 C26 C28A C45A 40.1(12) . .
C26 C27 O3 Mn1 -92.2(6) . .
C26 C28 C45 C46 -64.1(9) . .
C26 C28 C45 C71 -175.8(6) . .
C26 C28A C45A C46 64.5(9) . .
C26 C28A C45A C71 -173.2(6) . .
C27 C22 C23 C24 0.0(9) . .
C27 C26 C28 C1 60.3(11) . .
C27 C26 C28 C45 -58.5(11) . .
C27 C26 C28A C1 106.6(6) . .
C27 C26 C28A C45A -137.2(7) . .
C28 C1 C2 C3 -173.4(7) . .
C28 C1 C6 C5 169.0(7) . .
C28 C1 C6 O1 -11.0(10) . .
C28 C26 C27 C22 -169.1(7) . .
C28 C26 C27 O3 11.5(11) . .
C28 C45 C46 C47 -35.3(11) . .
C28 C45 C46 C51 140.2(7) . .
C28 C45 C71 C70 46.9(11) . .
C28 C45 C71 C72 -131.3(7) . .
C28A C1 C2 C3 179.2(7) . .
C28A C1 C6 C5 177.3(5) . .
C28A C1 C6 O1 -2.8(7) . .
C28A C26 C27 C22 -178.3(6) . .
C28A C26 C27 O3 2.3(7) . .
C28A C45A C46 C47 -124.5(7) . .
C28A C45A C46 C51 61.9(11) . .
C28A C45A C71 C70 131.3(7) . .
C28A C45A C71 C72 -52.6(11) . .
C29 C24 C25 C26 178.9(7) . .
C33 C17 C18 C19 176.0(6) . .
C37 C10 C11 C12 -178.8(7) . .
C41 C3 C4 C5 178.6(8) . .
C45 C46 C47 C48 176.0(7) . .
C45 C46 C51 C50 -179.9(5) . .
C45 C46 C51 O4 -1.7(7) . .
C45 C71 C72 C67 179.7(5) . .
C45 C71 C72 O7 -1.3(7) . .
C45A C46 C47 C48 -174.0(6) . .
C45A C46 C51 C50 169.5(7) . .
C45A C46 C51 O4 -12.2(10) . .
C45A C71 C72 C67 -174.6(7) . .
C45A C71 C72 O7 4.5(10) . .
C46 C45 C71 C70 -69.3(9) . .
C46 C45 C71 C72 112.5(6) . .
C46 C45A C71 C70 -108.9(7) . .
C46 C45A C71 C72 67.2(11) . .
C46 C47 C48 C49 2.1(9) . .
C46 C47 C48 C73 -178.3(7) . .
C46 C51 O4 Mn2 89.8(6) . .
C47 C46 C51 C50 -3.5(8) . .
C47 C46 C51 O4 174.8(5) . .
C47 C48 C49 C50 -2.5(8) . .
C47 C48 C73 C74 -4.9(11) . .
C47 C48 C73 C75 -123.7(8) . .
C47 C48 C73 C76 118.8(8) . .
C48 C49 C50 C51 -0.1(8) . .
C48 C49 C50 C52 179.0(5) . .
C49 C48 C73 C74 174.7(7) . .
C49 C48 C73 C75 55.8(9) . .
C49 C48 C73 C76 -61.7(10) . .
C49 C50 C51 C46 3.1(8) . .
C49 C50 C51 O4 -175.2(5) . .
C49 C50 C52 C53 -93.9(6) . .
C50 C51 O4 Mn2 -92.0(5) . .
C50 C52 C53 C54 81.5(6) . .
C50 C52 C53 C58 -95.2(6) . .
C51 C46 C47 C48 0.9(9) . .
C51 C50 C52 C53 85.1(6) . .
C52 C50 C51 C46 -176.0(5) . .
C52 C50 C51 O4 5.7(7) . .
C52 C53 C54 C55 -176.8(5) . .
C52 C53 C58 C57 173.9(5) . .
C52 C53 C58 O5 -3.3(8) . .
C53 C54 C55 C56 2.3(9) . .
C53 C54 C55 C77 -178.2(6) . .
C53 C58 O5 Mn2 87.9(5) . .
C53 C58 O5 Mn7 -98.3(5) . .
C54 C53 C58 C57 -2.9(8) . .
C54 C53 C58 O5 179.9(5) . .
C54 C55 C56 C57 -2.1(9) . .
C54 C55 C77 C78 -166.8(7) . .
C54 C55 C77 C78A -126.8(15) . .
C54 C55 C77 C79 73.4(9) . .
C54 C55 C77 C79A 104.5(14) . .
C54 C55 C77 C80 -51.8(9) . .
C54 C55 C77 C80A -1.1(14) . .
C55 C56 C57 C58 -0.5(8) . .
C55 C56 C57 C59 178.4(5) . .
C56 C55 C77 C78 12.6(9) . .
C56 C55 C77 C78A 52.6(16) . .
C56 C55 C77 C79 -107.2(9) . .
C56 C55 C77 C79A -76.1(15) . .
C56 C55 C77 C80 127.6(8) . .
C56 C55 C77 C80A 178.2(12) . .
C56 C57 C58 C53 3.1(8) . .
C56 C57 C58 O5 -179.7(5) . .
C56 C57 C59 C60 -84.3(6) . .
C57 C58 O5 Mn2 -89.4(5) . .
C57 C58 O5 Mn7 84.4(5) . .
C57 C59 C60 C61 89.5(7) . .
C57 C59 C60 C65 -87.3(7) . .
C58 C53 C54 C55 0.1(8) . .
C58 C57 C59 C60 94.5(6) . .
C59 C57 C58 C53 -175.8(5) . .
C59 C57 C58 O5 1.5(8) . .
C59 C60 C61 C62 -175.2(6) . .
C59 C60 C65 C64 173.2(5) . .
C59 C60 C65 O6 -3.7(8) . .
C60 C61 C62 C63 0.6(10) . .
C60 C61 C62 C81 -178.3(6) . .
C60 C65 O6 Mn2 90.5(6) . .
C60 C65 O6 Mn5 -93.9(7) . .
C61 C60 C65 C64 -3.7(9) . .
C61 C60 C65 O6 179.5(6) . .
C61 C62 C63 C64 -0.7(9) . .
C61 C62 C81 C82 117.8(7) . .
C61 C62 C81 C83 -3.0(10) . .
C61 C62 C81 C84 -121.8(8) . .
C62 C63 C64 C65 -1.3(9) . .
C62 C63 C64 C66 176.4(5) . .
C63 C62 C81 C82 -61.1(8) . .
C63 C62 C81 C83 178.1(6) . .
C63 C62 C81 C84 59.3(8) . .
C63 C64 C65 C60 3.5(8) . .
C63 C64 C65 O6 -179.6(5) . .
C63 C64 C66 C67 -87.4(6) . .
C64 C65 O6 Mn2 -86.3(6) . .
C64 C65 O6 Mn5 89.3(7) . .
C64 C66 C67 C68 85.4(6) . .
C64 C66 C67 C72 -92.8(6) . .
C65 C60 C61 C62 1.6(10) . .
C65 C64 C66 C67 90.3(6) . .
C66 C64 C65 C60 -174.2(5) . .
C66 C64 C65 O6 2.6(8) . .
C66 C67 C68 C69 -176.4(5) . .
C66 C67 C72 C71 176.3(5) . .
C66 C67 C72 O7 -2.8(7) . .
C67 C68 C69 C70 -1.0(9) . .
C67 C68 C69 C85 179.0(6) . .
C67 C72 O7 Mn2 90.2(5) . .
C67 C72 O7 Mn3 -81.4(6) . .
C68 C67 C72 C71 -2.0(7) . .
C68 C67 C72 O7 178.9(4) . .
C68 C69 C70 C71 0.0(9) . .
C68 C69 C85 C86 63.1(10) . .
C68 C69 C85 C87 -53.5(10) . .
C68 C69 C85 C88 -170.7(7) . .
C69 C70 C71 C45 -178.2(7) . .
C69 C70 C71 C45A 176.8(6) . .
C69 C70 C71 C72 -0.1(9) . .
C70 C69 C85 C86 -117.0(9) . .
C70 C69 C85 C87 126.5(8) . .
C70 C69 C85 C88 9.3(12) . .
C70 C71 C72 C67 1.1(8) . .
C70 C71 C72 O7 -179.8(5) . .
C71 C45 C46 C47 80.1(9) . .
C71 C45 C46 C51 -104.4(6) . .
C71 C45A C46 C47 117.0(7) . .
C71 C45A C46 C51 -56.6(11) . .
C71 C72 O7 Mn2 -88.9(5) . .
C71 C72 O7 Mn3 99.5(6) . .
C72 C67 C68 C69 1.9(8) . .
C73 C48 C49 C50 177.9(6) . .
C77 C55 C56 C57 178.5(6) . .
C81 C62 C63 C64 178.3(6) . .
C85 C69 C70 C71 -179.9(7) . .
C101 C102 N4 C103 -163.1(5) . .
C101 C102 N4 Mn5 -46.6(4) . .
C102 C101 O17 Mn3 159.8(4) . .
C102 C101 O17 Mn5 -30.0(5) . .
C103 C104 O18 Mn5 30.4(6) . .
C103 C104 O18 Mn7 -149.2(4) . .
C104 C103 N4 C102 160.5(5) . .
C104 C103 N4 Mn5 44.6(5) . .
C105 C106 N5 C107 162.7(5) . .
C105 C106 N5 Mn6 45.3(5) . .
C106 C105 O15 Mn3 -168.5(4) . .
C106 C105 O15 Mn6 28.3(6) . .
C107 C118 O25 Mn6 30.1(7) 5_655 5_655
C107 C118 O25 Mn10 -148.5(4) 5_655 .
C111 C112 O21 Mn8 -28.4(6) . .
C111 C112 O21 Mn9 170.8(4) . 5_655
C112 C111 N7 C113 81.1(6) . .
C112 C111 N7 Mn8 -37.6(5) . .
C113 C114 O22 Mn8 35.0(5) . .
C113 C114 O22 Mn9 -173.6(4) . .
C114 C113 N7 C111 -85.0(6) . .
C114 C113 N7 Mn8 33.4(6) . .
C118 C107 N5 C106 -161.1(6) 5_655 .
C118 C107 N5 Mn6 -44.0(6) 5_655 .
Cl1 Mn5 O9 Mn2 -179.42(15) . .
Cl1 Mn5 O9 Mn3 -82.71(9) . .
Cl1 Mn5 O9 Mn4 20.0(2) . .
Cl1 Mn5 O17 C101 -93.5(3) . .
Cl1 Mn5 O17 Mn3 79.95(14) . .
Cl1 Mn5 O18 C104 91.2(3) . .
Cl1 Mn5 O18 Mn7 -89.14(17) . .
Cl1 Mn6 O8 Mn1 -179.08(15) . .
Cl1 Mn6 O8 Mn3 83.30(9) . .
Cl1 Mn6 O8 Mn4 -23.21(19) . .
Cl1 Mn6 O15 C105 90.3(4) . .
Cl1 Mn6 O15 Mn3 -78.94(13) . .
Mn9 Mn8 O12 Mn4 137.75(12) 5_655 .
Mn9 Mn8 O12 Mn10 -27.8(3) 5_655 5_655
Mn9 Mn8 O13 Mn4 -83.08(19) 5_655 .
Mn9 Mn8 O13 Mn7 83.2(3) 5_655 .
N1 C89 O10 Mn1 172.1(5) . .
N1 C89A O10 Mn1 -170.3(7) . .
N2 C98 O11 Mn2 -175.7(5) . .
N3 C95 O14 Mn3 162.5(5) . .
N3A C95 O14 Mn3 -173.8(7) . .
N4 C103 C104 O18 -49.4(6) . .
N4 Mn5 O17 C101 2.3(4) . .
N4 Mn5 O17 Mn3 175.77(19) . .
N4 Mn5 O18 C104 -3.8(4) . .
N4 Mn5 O18 Mn7 175.9(2) . .
N5 Mn6 O15 C105 -1.7(4) . .
N5 Mn6 O15 Mn3 -170.9(2) . .
N6 C108 O19 Mn7 163.6(5) . .
N7 C111 C112 O21 43.2(6) . .
N7 C113 C114 O22 -44.6(6) . .
N7 Mn8 O12 Mn4 -97.44(18) . .
N7 Mn8 O12 Mn10 97.0(3) . 5_655
N7 Mn8 O13 Mn4 96.58(18) . .
N7 Mn8 O13 Mn7 -97.1(3) . .
N8 C115 O24 Mn10 163.9(7) . .
O1 Mn1 O3 C27 89.3(4) . .
O2 Mn6 O8 Mn1 6.13(15) . .
O2 Mn6 O8 Mn3 -91.49(14) . .
O2 Mn6 O8 Mn4 162.0(2) . .
O2 Mn6 O15 C105 -104.1(4) . .
O2 Mn6 O15 Mn3 86.67(16) . .
O3AA C202 N200 C200 177.8(13) . .
O3AA C202 N200 C201 8(3) . .
O5 Mn2 O4 C51 95.6(5) . .
O6 Mn5 O9 Mn2 -4.84(15) . .
O6 Mn5 O9 Mn3 91.87(13) . .
O6 Mn5 O9 Mn4 -165.4(2) . .
O6 Mn5 O17 C101 100.3(4) . .
O6 Mn5 O17 Mn3 -86.29(17) . .
O6 Mn5 O18 C104 -101.5(4) . .
O6 Mn5 O18 Mn7 78.25(19) . .
O7 Mn2 O4 C51 -90.3(5) . .
O8 Mn1 O3 C27 171.9(4) . .
O8 Mn4 O9 Mn2 104.4(3) . .
O8 Mn4 O9 Mn3 -3.67(15) . .
O8 Mn4 O9 Mn5 -103.2(2) . .
O8 Mn4 O12 Mn8 177.00(16) . .
O8 Mn4 O12 Mn10 -14.8(2) . 5_655
O8 Mn6 O15 C105 176.6(4) . .
O8 Mn6 O15 Mn3 7.39(16) . .
O9 Mn2 O4 C51 -173.7(4) . .
O9 Mn4 O8 Mn1 -108.2(3) . .
O9 Mn4 O8 Mn3 3.86(16) . .
O9 Mn4 O8 Mn6 106.0(2) . .
O9 Mn4 O13 Mn7 13.5(2) . .
O9 Mn4 O13 Mn8 -177.32(16) . .
O9 Mn5 O17 C101 179.5(4) . .
O9 Mn5 O17 Mn3 -7.07(17) . .
O9 Mn5 O18 C104 179.5(4) . .
O9 Mn5 O18 Mn7 -0.8(2) . .
O10 C89 N1 C90 15.1(15) . .
O10 C89 N1 C91 -162.2(10) . .
O10 C89A N1 C90A 168(2) . .
O10 C89A N1 C91A -16(4) . .
O10 Mn1 O3 C27 -1.2(4) . .
O11 C98 N2 C99 178.1(7) . .
O11 C98 N2 C100 -0.5(13) . .
O11 Mn2 O4 C51 1.1(5) . .
O12 Mn4 O8 Mn1 77.6(3) . .
O12 Mn4 O8 Mn3 -170.38(15) . .
O12 Mn4 O8 Mn6 -68.3(2) . .
O12 Mn4 O13 Mn7 -171.8(2) . .
O12 Mn4 O13 Mn8 -2.56(15) . .
O12 Mn8 O13 Mn4 2.61(15) . .
O12 Mn8 O13 Mn7 168.9(3) . .
O13 Mn4 O9 Mn2 -81.6(3) . .
O13 Mn4 O9 Mn3 170.37(14) . .
O13 Mn4 O9 Mn5 70.9(2) . .
O13 Mn4 O12 Mn8 2.57(15) . .
O13 Mn4 O12 Mn10 170.8(2) . 5_655
O13 Mn8 O12 Mn4 -2.61(15) . .
O13 Mn8 O12 Mn10 -168.2(3) . 5_655
O14 C95 N3 C96 7.2(12) . .
O14 C95 N3 C97 -174.8(7) . .
O14 C95 N3A C96A -5.8(18) . .
O14 C95 N3A C97A 171.8(11) . .
O15 C105 C106 N5 -48.8(7) . .
O15 Mn6 O8 Mn1 91.11(18) . .
O15 Mn6 O8 Mn3 -6.52(14) . .
O15 Mn6 O8 Mn4 -113.0(2) . .
O16 Mn4 O8 Mn1 -11.4(3) . .
O16 Mn4 O8 Mn3 100.65(14) . .
O16 Mn4 O8 Mn6 -157.2(2) . .
O16 Mn4 O9 Mn2 7.9(3) . .
O16 Mn4 O9 Mn3 -100.16(13) . .
O16 Mn4 O9 Mn5 160.3(2) . .
O16 Mn4 O12 Mn8 -86.79(15) . .
O16 Mn4 O12 Mn10 81.4(2) . 5_655
O16 Mn4 O13 Mn7 -83.1(2) . .
O16 Mn4 O13 Mn8 86.12(15) . .
O17 C101 C102 N4 50.7(6) . .
O17 Mn5 O9 Mn2 -90.82(19) . .
O17 Mn5 O9 Mn3 5.89(15) . .
O17 Mn5 O9 Mn4 108.6(2) . .
O17 Mn5 O18 C104 -33.2(10) . .
O17 Mn5 O18 Mn7 146.5(7) . .
O18 Mn5 O9 Mn2 82.67(19) . .
O18 Mn5 O9 Mn3 179.38(14) . .
O18 Mn5 O9 Mn4 -77.9(2) . .
O18 Mn5 O17 C101 31.7(10) . .
O18 Mn5 O17 Mn3 -154.8(7) . .
O19 C108 N6 C109 -178.9(7) . .
O19 C108 N6 C110 -2.1(11) . .
O20 Mn8 O12 Mn4 92.64(16) . .
O20 Mn8 O12 Mn10 -72.9(3) . 5_655
O20 Mn8 O13 Mn4 -93.20(16) . .
O20 Mn8 O13 Mn7 73.1(3) . .
O21 Mn8 O12 Mn4 178.63(16) . .
O21 Mn8 O12 Mn10 13.1(3) . 5_655
O22 Mn8 O13 Mn4 -179.07(16) . .
O22 Mn8 O13 Mn7 -12.8(3) . .
O23 Mn1 O3 C27 -95.9(4) 5_655 .
O24 C115 N8 C116 179.0(10) . .
O24 C115 N8 C117 1.2(16) . .
O25 Mn6 O8 Mn1 -83.62(19) 5_655 .
O25 Mn6 O8 Mn3 178.76(14) 5_655 .
O25 Mn6 O8 Mn4 72.2(2) 5_655 .
O25 Mn6 O15 C105 -28.3(10) 5_655 .
O25 Mn6 O15 Mn3 162.4(7) 5_655 .

loop_
_smtbx_masks_void_nr
_smtbx_masks_void_average_x
_smtbx_masks_void_average_y
_smtbx_masks_void_average_z
_smtbx_masks_void_volume
_smtbx_masks_void_count_electrons
1 -0.191 -0.111 0.250 2634.7 410.7
2 -0.996 0.111 0.750 2634.7 408.2
3 -0.019 0.389 0.250 2634.7 410.7
4 -0.032 0.611 0.750 2634.7 408.2
